data_7716482
loop_
_publ_author_name
'Iida, Tomoki'
'Sato, Ryota'
'Yoshigoe, Yusuke'
'Kanbara, Takaki'
'Kuwabara, Junpei'

_publ_section_title
;
 Mechanistic study on the reductive elimination of
 (aryl)(fluoroaryl)palladium complexes: a key step in regiospecific
 dehydrogenative cross-coupling.
;
_journal_issue 32
_journal_name_full 'Dalton transactions (Cambridge, England : 2003)'
_journal_page_first 13340
_journal_page_last 13347
_journal_paper_doi 10.1039/d4dt01453g
_journal_volume 53
_journal_year 2024
_chemical_formula_moiety 'C66 H69 F15 N6 Pd3'
_chemical_formula_sum 'C66 H69 F15 N6 Pd3'
_chemical_formula_weight 1550.49
_space_group_crystal_system triclinic
_space_group_IT_number 2
_space_group_name_Hall '-P 1'
_space_group_name_H-M_alt 'P -1'
_atom_sites_solution_hydrogens geom
_atom_sites_solution_primary direct
_atom_sites_solution_secondary difmap
_audit_update_record
;
2024-03-08 deposited with the CCDC.	2024-06-28 downloaded from the CCDC.
;
_cell_angle_alpha 79.1470(10)
_cell_angle_beta 88.9540(10)
_cell_angle_gamma 76.4020(10)
_cell_formula_units_Z 2
_cell_length_a 10.6657(12)
_cell_length_b 15.3472(17)
_cell_length_c 20.4601(20)
_cell_measurement_reflns_used 9904
_cell_measurement_temperature 90
_cell_measurement_theta_max 27.20
_cell_measurement_theta_min 9904
_cell_volume 3195.8(6)
_computing_cell_refinement Unknown
_computing_data_collection Unknown
_computing_data_reduction Unknown
_computing_molecular_graphics 'CrystalStructure 4.3'
_computing_publication_material 'CrystalStructure 4.3 (Rigaku, 2019)'
_computing_structure_refinement 'SHELXL Version 2018/3 (Sheldrick, 2008)'
_computing_structure_solution 'SIR2014 (Burla, et al., 2014)'
_diffrn_ambient_temperature 90
_diffrn_measured_fraction_theta_full 0.998
_diffrn_measured_fraction_theta_max 0.991
_diffrn_measurement_device_type 'Bruker APEX-II CCD'
_diffrn_measurement_method 'phi and omega scans'
_diffrn_radiation_monochromator 'Bruker Helios multilayer confocal mirror'
_diffrn_radiation_source 'Bruker TXS fine-focus rotating anode'
_diffrn_radiation_type MoK\a
_diffrn_radiation_wavelength 0.71073
_diffrn_reflns_av_R_equivalents 0.0195
_diffrn_reflns_av_unetI/netI 0.0242
_diffrn_reflns_Laue_measured_fraction_full 0.998
_diffrn_reflns_Laue_measured_fraction_max 0.991
_diffrn_reflns_limit_h_max 13
_diffrn_reflns_limit_h_min -13
_diffrn_reflns_limit_k_max 19
_diffrn_reflns_limit_k_min -19
_diffrn_reflns_limit_l_max 26
_diffrn_reflns_limit_l_min -26
_diffrn_reflns_number 36797
_diffrn_reflns_point_group_measured_fraction_full 0.998
_diffrn_reflns_point_group_measured_fraction_max 0.991
_diffrn_reflns_theta_full 25.242
_diffrn_reflns_theta_max 27.197
_diffrn_reflns_theta_min 1.014
_diffrn_standards_number 0
_exptl_absorpt_coefficient_mu 0.925
_exptl_absorpt_correction_T_max 0.7455
_exptl_absorpt_correction_T_min 0.6782
_exptl_absorpt_correction_type empirical
_exptl_absorpt_process_details
;
SADABS Sheldrick 1996
;
_exptl_crystal_colour nONE
_exptl_crystal_density_diffrn 1.611
_exptl_crystal_density_method 'not measured'
_exptl_crystal_description nONE
_exptl_crystal_F_000 1560.00
_exptl_crystal_size_max 0.346
_exptl_crystal_size_mid 0.176
_exptl_crystal_size_min 0.050
_refine_diff_density_max 1.61
_refine_diff_density_min -1.29
_refine_ls_extinction_method none
_refine_ls_goodness_of_fit_ref 1.338
_refine_ls_hydrogen_treatment constr
_refine_ls_number_parameters 844
_refine_ls_number_reflns 14132
_refine_ls_number_restraints 0
_refine_ls_R_factor_all 0.0490
_refine_ls_R_factor_gt 0.0470
_refine_ls_shift/su_max 0.001
_refine_ls_structure_factor_coef Fsqd
_refine_ls_weighting_details 'w = 1/[\s^2^(Fo^2^)+12.1233P] where P=(Fo^2^+2Fc^2^)/3'
_refine_ls_weighting_scheme calc
_refine_ls_wR_factor_gt 0.1030
_refine_ls_wR_factor_ref 0.1036
_reflns_Friedel_coverage 0.000
_reflns_number_gt 13554
_reflns_number_total 14132
_reflns_threshold_expression F^2^>2.0\s(F^2^)
_cod_data_source_file d4dt01453g3.cif
_cod_data_source_block iid128_3_in_P-1
_cod_depositor_comments 'Adding full bibliography for 7716482--7716483.cif.'
_cod_database_code 7716482

loop_
_space_group_symop_id
_space_group_symop_operation_xyz
1 +X,+Y,+Z
2 -X,-Y,-Z

loop_
_atom_site_label
_atom_site_type_symbol
_atom_site_fract_x
_atom_site_fract_y
_atom_site_fract_z
_atom_site_U_iso_or_equiv
_atom_site_adp_type
_atom_site_occupancy
_atom_site_site_symmetry_order
_atom_site_calc_flag
_atom_site_refinement_flags_posn
_atom_site_refinement_flags_adp
_atom_site_refinement_flags_occupancy
_atom_site_disorder_assembly
_atom_site_disorder_group
Pd1 Pd 0.35497(3) 0.56614(2) 0.22851(2) 0.01665(7) Uani 1 1 d . . . . .
Pd2 Pd 0.11900(3) 0.80239(2) -0.11070(2) 0.01735(7) Uani 1 1 d . . . . .
Pd3 Pd 0.68651(10) 0.81859(7) 0.44366(6) 0.01850(18) Uani 0.6 1 d . . P . .
Pd4 Pd 0.71856(15) 0.79248(10) 0.43681(8) 0.0198(3) Uani 0.4 1 d . . P . .
F1 F 0.0844(3) 0.5155(2) 0.22819(14) 0.0439(7) Uani 1 1 d . . . . .
F2 F -0.1011(3) 0.5162(3) 0.31806(18) 0.0565(9) Uani 1 1 d . . . . .
F3 F -0.0667(3) 0.5574(2) 0.43911(15) 0.0480(8) Uani 1 1 d . . . . .
F4 F 0.1598(3) 0.5959(2) 0.46934(13) 0.0433(7) Uani 1 1 d . . . . .
F5 F 0.3455(2) 0.5969(2) 0.38014(13) 0.0342(6) Uani 1 1 d . . . . .
F6 F -0.0844(2) 0.80760(18) 0.00315(14) 0.0335(6) Uani 1 1 d . . . . .
F7 F -0.1460(3) 0.6767(2) 0.09469(15) 0.0515(9) Uani 1 1 d . . . . .
F8 F -0.0086(4) 0.5010(2) 0.10774(14) 0.0572(10) Uani 1 1 d . . . . .
F9 F 0.1994(3) 0.45898(18) 0.03026(17) 0.0520(9) Uani 1 1 d . . . . .
F10 F 0.2630(3) 0.58827(18) -0.06181(15) 0.0380(6) Uani 1 1 d . . . . .
F11 F 0.7046(3) 1.0082(3) 0.46307(18) 0.0602(9) Uani 1 1 d . . . . .
F12 F 0.8906(4) 1.1006(2) 0.44848(19) 0.0662(11) Uani 1 1 d . . . . .
F13 F 1.1189(4) 1.0308(3) 0.39664(19) 0.0717(12) Uani 1 1 d . . . . .
F14 F 1.1622(3) 0.8650(3) 0.36291(18) 0.0662(11) Uani 1 1 d . . . . .
F15 F 0.9822(4) 0.7676(3) 0.38241(18) 0.0629(10) Uani 1 1 d . . . . .
N1 N 0.4876(3) 0.5810(2) 0.14887(17) 0.0223(7) Uani 1 1 d . . . . .
N2 N 0.2760(4) 0.7114(2) 0.19264(18) 0.0284(8) Uani 1 1 d . . . . .
N3 N 0.1334(4) 0.9120(3) -0.19130(18) 0.0289(8) Uani 1 1 d . . . . .
N4 N 0.0205(3) 0.7565(3) -0.18696(18) 0.0271(8) Uani 1 1 d . . . . .
N5 N 0.5665(4) 0.7205(3) 0.46087(19) 0.0353(9) Uani 1 1 d . . . . .
N6 N 0.7650(3) 0.7493(2) 0.54298(16) 0.0228(7) Uani 1 1 d . . . . .
C1 C 0.4254(4) 0.4316(3) 0.25650(19) 0.0191(8) Uani 1 1 d . . . . .
C2 C 0.2244(4) 0.5559(3) 0.29966(19) 0.0198(8) Uani 1 1 d . . . . .
C3 C 0.3742(4) 0.3715(3) 0.2290(2) 0.0235(8) Uani 1 1 d . . . . .
H3 H 0.304426 0.394649 0.199070 0.028 Uiso 1 1 calc R U . . .
C4 C 0.4241(4) 0.2761(3) 0.2448(2) 0.0265(9) Uani 1 1 d . . . . .
H4 H 0.386919 0.237965 0.225210 0.032 Uiso 1 1 calc R U . . .
C5 C 0.5266(4) 0.2391(3) 0.2885(2) 0.0271(9) Uani 1 1 d . . . . .
H5 H 0.558738 0.176196 0.298643 0.033 Uiso 1 1 calc R U . . .
C6 C 0.5833(4) 0.2971(3) 0.3184(2) 0.0240(8) Uani 1 1 d . . . . .
C7 C 0.6889(4) 0.2613(3) 0.3645(2) 0.0309(10) Uani 1 1 d . . . . .
H7 H 0.722563 0.198498 0.374581 0.037 Uiso 1 1 calc R U . . .
C8 C 0.7419(4) 0.3165(3) 0.3942(2) 0.0341(10) Uani 1 1 d . . . . .
H8 H 0.810968 0.291477 0.424362 0.041 Uiso 1 1 calc R U . . .
C9 C 0.6924(4) 0.4121(3) 0.3794(2) 0.0292(9) Uani 1 1 d . . . . .
H9 H 0.728918 0.449797 0.399903 0.035 Uiso 1 1 calc R U . . .
C10 C 0.5908(4) 0.4495(3) 0.3349(2) 0.0244(8) Uani 1 1 d . . . . .
H10 H 0.559312 0.512526 0.325593 0.029 Uiso 1 1 calc R U . . .
C11 C 0.5321(4) 0.3937(3) 0.30263(19) 0.0203(8) Uani 1 1 d . . . . .
C12 C 0.2366(4) 0.5750(3) 0.3622(2) 0.0225(8) Uani 1 1 d . . . . .
C13 C 0.1423(4) 0.5755(3) 0.4095(2) 0.0287(9) Uani 1 1 d . . . . .
C14 C 0.0284(4) 0.5560(3) 0.3947(2) 0.0319(10) Uani 1 1 d . . . . .
C15 C 0.0114(4) 0.5350(4) 0.3332(3) 0.0343(11) Uani 1 1 d . . . . .
C16 C 0.1086(4) 0.5349(3) 0.2878(2) 0.0273(9) Uani 1 1 d . . . . .
C17 C 0.4655(6) 0.6801(3) 0.1231(3) 0.0475(15) Uani 1 1 d . . . . .
H17A H 0.517552 0.705704 0.149261 0.057 Uiso 1 1 calc R U . . .
H17B H 0.493235 0.689988 0.077491 0.057 Uiso 1 1 calc R U . . .
C18 C 0.3293(6) 0.7280(4) 0.1255(3) 0.0535(17) Uani 1 1 d . . . . .
H18A H 0.278944 0.708235 0.094613 0.064 Uiso 1 1 calc R U . . .
H18B H 0.321303 0.793033 0.111010 0.064 Uiso 1 1 calc R U . . .
C19 C 0.6264(4) 0.5438(4) 0.1686(2) 0.0346(11) Uani 1 1 d . . . . .
H19A H 0.648243 0.572886 0.202958 0.042 Uiso 1 1 calc R U . . .
H19B H 0.641963 0.479215 0.184757 0.042 Uiso 1 1 calc R U . . .
H19C H 0.678557 0.555416 0.130629 0.042 Uiso 1 1 calc R U . . .
C20 C 0.4588(5) 0.5345(4) 0.0961(2) 0.0354(11) Uani 1 1 d . . . . .
H20A H 0.473401 0.470167 0.113284 0.042 Uiso 1 1 calc R U . . .
H20B H 0.370230 0.558277 0.081502 0.042 Uiso 1 1 calc R U . . .
H20C H 0.513874 0.544804 0.059286 0.042 Uiso 1 1 calc R U . . .
C21 C 0.3189(6) 0.7652(4) 0.2361(3) 0.0514(15) Uani 1 1 d . . . . .
H21A H 0.411319 0.747996 0.240751 0.062 Uiso 1 1 calc R U . . .
H21B H 0.291696 0.828918 0.216917 0.062 Uiso 1 1 calc R U . . .
H21C H 0.281876 0.753774 0.279067 0.062 Uiso 1 1 calc R U . . .
C22 C 0.1343(5) 0.7380(4) 0.1857(3) 0.0489(14) Uani 1 1 d . . . . .
H22A H 0.105728 0.702984 0.157272 0.059 Uiso 1 1 calc R U . . .
H22B H 0.097400 0.726678 0.228724 0.059 Uiso 1 1 calc R U . . .
H22C H 0.107220 0.801822 0.166574 0.059 Uiso 1 1 calc R U . . .
C23 C 0.2183(4) 0.8486(3) -0.04886(19) 0.0198(8) Uani 1 1 d . . . . .
C24 C 0.0917(4) 0.7045(3) -0.03435(19) 0.0184(7) Uani 1 1 d . . . . .
C25 C 0.1587(4) 0.9171(3) -0.0158(2) 0.0248(8) Uani 1 1 d . . . . .
H25 H 0.069049 0.933678 -0.015696 0.030 Uiso 1 1 calc R U . . .
C26 C 0.2297(5) 0.9627(3) 0.0179(2) 0.0298(10) Uani 1 1 d . . . . .
H26 H 0.186744 1.009148 0.039267 0.036 Uiso 1 1 calc R U . . .
C27 C 0.3622(5) 0.9386(3) 0.0193(2) 0.0285(9) Uani 1 1 d . . . . .
H27 H 0.408396 0.969977 0.040689 0.034 Uiso 1 1 calc R U . . .
C28 C 0.4285(4) 0.8675(3) -0.0113(2) 0.0231(8) Uani 1 1 d . . . . .
C29 C 0.5664(4) 0.8382(3) -0.0086(2) 0.0283(9) Uani 1 1 d . . . . .
H29 H 0.614185 0.867691 0.013521 0.034 Uiso 1 1 calc R U . . .
C30 C 0.6289(4) 0.7679(3) -0.0378(2) 0.0299(10) Uani 1 1 d . . . . .
H30 H 0.718561 0.750083 -0.035601 0.036 Uiso 1 1 calc R U . . .
C31 C 0.5583(4) 0.7222(3) -0.0713(2) 0.0258(9) Uani 1 1 d . . . . .
H31 H 0.601473 0.673998 -0.090901 0.031 Uiso 1 1 calc R U . . .
C32 C 0.4267(4) 0.7481(3) -0.0751(2) 0.0229(8) Uani 1 1 d . . . . .
H32 H 0.381634 0.717400 -0.097734 0.027 Uiso 1 1 calc R U . . .
C33 C 0.3565(4) 0.8210(3) -0.04526(19) 0.0198(8) Uani 1 1 d . . . . .
C34 C -0.0101(4) 0.7222(3) 0.0079(2) 0.0230(8) Uani 1 1 d . . . . .
C35 C -0.0442(5) 0.6558(3) 0.0558(2) 0.0312(10) Uani 1 1 d . . . . .
C36 C 0.0257(5) 0.5672(3) 0.0636(2) 0.0352(11) Uani 1 1 d . . . . .
C37 C 0.1303(5) 0.5455(3) 0.0234(2) 0.0327(11) Uani 1 1 d . . . . .
C38 C 0.1609(4) 0.6145(3) -0.0240(2) 0.0248(9) Uani 1 1 d . . . . .
C39 C 0.1091(5) 0.8785(3) -0.2525(2) 0.0356(11) Uani 1 1 d . . . . .
H39A H 0.185899 0.835067 -0.262179 0.043 Uiso 1 1 calc R U . . .
H39B H 0.091282 0.929460 -0.289867 0.043 Uiso 1 1 calc R U . . .
C40 C -0.0025(5) 0.8338(3) -0.2448(2) 0.0373(11) Uani 1 1 d . . . . .
H40A H -0.080654 0.878285 -0.238296 0.045 Uiso 1 1 calc R U . . .
H40B H -0.014466 0.811472 -0.284971 0.045 Uiso 1 1 calc R U . . .
C41 C 0.0341(5) 0.9942(3) -0.1845(3) 0.0438(13) Uani 1 1 d . . . . .
H41A H -0.048746 0.979589 -0.180059 0.053 Uiso 1 1 calc R U . . .
H41B H 0.053673 1.015956 -0.145814 0.053 Uiso 1 1 calc R U . . .
H41C H 0.032556 1.040698 -0.223351 0.053 Uiso 1 1 calc R U . . .
C42 C 0.2592(5) 0.9369(3) -0.1981(2) 0.0370(11) Uani 1 1 d . . . . .
H42A H 0.325617 0.884183 -0.202568 0.044 Uiso 1 1 calc R U . . .
H42B H 0.256269 0.983765 -0.236800 0.044 Uiso 1 1 calc R U . . .
H42C H 0.277386 0.959022 -0.159263 0.044 Uiso 1 1 calc R U . . .
C43 C -0.1034(5) 0.7335(4) -0.1663(3) 0.0393(12) Uani 1 1 d . . . . .
H43A H -0.160768 0.785492 -0.153642 0.047 Uiso 1 1 calc R U . . .
H43B H -0.141674 0.716659 -0.202741 0.047 Uiso 1 1 calc R U . . .
H43C H -0.088090 0.683311 -0.129179 0.047 Uiso 1 1 calc R U . . .
C44 C 0.1063(5) 0.6752(3) -0.2061(2) 0.0345(10) Uani 1 1 d . . . . .
H44A H 0.187369 0.688703 -0.219664 0.041 Uiso 1 1 calc R U . . .
H44B H 0.120417 0.625412 -0.168718 0.041 Uiso 1 1 calc R U . . .
H44C H 0.066834 0.658761 -0.242279 0.041 Uiso 1 1 calc R U . . .
C45 C 0.6003(7) 0.8874(5) 0.3575(3) 0.0235(14) Uani 0.6 1 d . . P . .
C46 C 0.8316(6) 0.8847(4) 0.4233(2) 0.0415(13) Uani 1 1 d . . . . .
C47 C 0.8171(5) 0.9684(4) 0.4384(3) 0.0439(13) Uani 1 1 d . . . . .
C48 C 0.9117(6) 1.0192(4) 0.4311(3) 0.0461(14) Uani 1 1 d . . . . .
C49 C 1.0265(6) 0.9824(4) 0.4052(3) 0.0467(15) Uani 1 1 d . . . . .
C50 C 1.0491(5) 0.8988(4) 0.3886(3) 0.0464(14) Uani 1 1 d . . . . .
C51 C 0.9527(5) 0.8510(4) 0.3976(3) 0.0420(13) Uani 1 1 d . . . . .
C52 C 0.5031(5) 0.9609(4) 0.3518(4) 0.064(2) Uani 1 1 d . . . . .
C53 C 0.4215(5) 1.0193(4) 0.3011(3) 0.0431(12) Uani 1 1 d . . . . .
C54 C 0.4538(9) 0.9896(7) 0.2408(5) 0.041(2) Uani 0.6 1 d . . P . .
C55 C 0.5617(5) 0.9067(4) 0.2347(2) 0.0371(11) Uani 1 1 d . . . . .
C56 C 0.5902(8) 0.8862(7) 0.1743(4) 0.040(2) Uani 0.6 1 d . . P . .
C57 C 0.6887(11) 0.8201(8) 0.1676(5) 0.053(3) Uani 0.6 1 d . . P . .
C58 C 0.7552(6) 0.7632(4) 0.2284(3) 0.0484(14) Uani 1 1 d . . . . .
C59 C 0.7302(8) 0.7867(6) 0.2876(4) 0.0224(15) Uani 0.6 1 d . . P . .
C60 C 0.6300(8) 0.8613(6) 0.2952(4) 0.0228(15) Uani 0.6 1 d . . P . .
C61 C 0.5732(5) 0.6887(4) 0.5338(2) 0.0361(11) Uani 1 1 d . . . . .
H61A H 0.540327 0.634059 0.544627 0.043 Uiso 1 1 calc R U . . .
H61B H 0.519241 0.735293 0.554826 0.043 Uiso 1 1 calc R U . . .
C62 C 0.7095(5) 0.6684(3) 0.5604(2) 0.0336(11) Uani 1 1 d . . . . .
H62A H 0.710725 0.649621 0.608422 0.040 Uiso 1 1 calc R U . . .
H62B H 0.761879 0.618350 0.542115 0.040 Uiso 1 1 calc R U . . .
C63 C 0.6056(6) 0.6444(5) 0.4262(3) 0.0559(17) Uani 1 1 d . . . . .
H63A H 0.600325 0.666989 0.379071 0.067 Uiso 1 1 calc R U . . .
H63B H 0.692714 0.612438 0.439283 0.067 Uiso 1 1 calc R U . . .
H63C H 0.549401 0.603595 0.437503 0.067 Uiso 1 1 calc R U . . .
C64 C 0.4304(6) 0.7657(4) 0.4409(3) 0.0570(17) Uani 1 1 d . . . . .
H64A H 0.401615 0.816502 0.463016 0.068 Uiso 1 1 calc R U . . .
H64B H 0.423931 0.787089 0.393576 0.068 Uiso 1 1 calc R U . . .
H64C H 0.377442 0.722874 0.453137 0.068 Uiso 1 1 calc R U . . .
C65 C 0.9058(4) 0.7206(4) 0.5540(2) 0.0379(11) Uani 1 1 d . . . . .
H65A H 0.942262 0.772927 0.542749 0.046 Uiso 1 1 calc R U . . .
H65B H 0.925392 0.693121 0.599931 0.046 Uiso 1 1 calc R U . . .
H65C H 0.941748 0.677194 0.526476 0.046 Uiso 1 1 calc R U . . .
C66 C 0.7114(5) 0.8160(4) 0.5859(2) 0.0398(12) Uani 1 1 d . . . . .
H66A H 0.619427 0.835209 0.579145 0.048 Uiso 1 1 calc R U . . .
H66B H 0.731565 0.788035 0.631702 0.048 Uiso 1 1 calc R U . . .
H66C H 0.748413 0.867990 0.574641 0.048 Uiso 1 1 calc R U . . .
C67 C 0.6876(11) 0.8146(8) 0.3378(6) 0.029(2) Uiso 0.4 1 d . . P . .
C68 C 0.7572(14) 0.7570(10) 0.3033(8) 0.029(4) Uiso 0.4 1 d . . P . .
C69 C 0.6445(15) 0.8354(10) 0.1971(8) 0.037(3) Uiso 0.4 1 d . . P . .
C70 C 0.5902(13) 0.8880(9) 0.3025(7) 0.024(3) Uiso 0.4 1 d . . P . .
C72 C 0.3954(15) 1.0341(11) 0.2275(7) 0.042(3) Uiso 0.4 1 d . . P . .
C73 C 0.4710(14) 0.9710(10) 0.1964(8) 0.046(3) Uiso 0.4 1 d . . P . .

loop_
_atom_site_aniso_label
_atom_site_aniso_U_11
_atom_site_aniso_U_22
_atom_site_aniso_U_33
_atom_site_aniso_U_23
_atom_site_aniso_U_13
_atom_site_aniso_U_12
Pd1 0.01730(14) 0.01623(14) 0.01591(14) -0.00108(10) 0.00089(10) -0.00454(11)
Pd2 0.01520(14) 0.01574(14) 0.01958(14) -0.00161(11) 0.00063(10) -0.00203(10)
Pd3 0.0220(5) 0.0184(5) 0.0163(3) -0.0046(3) 0.0031(3) -0.0063(3)
Pd4 0.0217(7) 0.0223(8) 0.0176(5) -0.0036(5) 0.0003(5) -0.0095(5)
F1 0.0340(15) 0.074(2) 0.0371(16) -0.0288(15) 0.0017(12) -0.0240(15)
F2 0.0283(16) 0.091(3) 0.066(2) -0.027(2) 0.0111(15) -0.0362(17)
F3 0.0328(16) 0.070(2) 0.0410(17) -0.0083(15) 0.0204(13) -0.0148(15)
F4 0.0407(16) 0.067(2) 0.0237(14) -0.0183(13) 0.0054(12) -0.0088(15)
F5 0.0261(13) 0.0538(18) 0.0309(14) -0.0193(12) 0.0016(11) -0.0167(12)
F6 0.0263(13) 0.0286(14) 0.0469(16) -0.0126(12) 0.0128(12) -0.0053(11)
F7 0.061(2) 0.074(2) 0.0355(16) -0.0164(15) 0.0239(15) -0.0423(18)
F8 0.103(3) 0.053(2) 0.0270(15) 0.0143(13) -0.0158(16) -0.056(2)
F9 0.063(2) 0.0164(13) 0.071(2) 0.0057(13) -0.0330(17) -0.0072(13)
F10 0.0279(14) 0.0259(14) 0.0576(18) -0.0132(13) 0.0010(13) 0.0029(11)
F11 0.049(2) 0.065(2) 0.057(2) 0.0073(18) -0.0112(17) -0.0059(17)
F12 0.091(3) 0.0318(18) 0.069(2) 0.0087(16) -0.038(2) -0.0117(18)
F13 0.078(3) 0.081(3) 0.066(2) 0.017(2) -0.021(2) -0.061(2)
F14 0.046(2) 0.104(3) 0.055(2) -0.019(2) 0.0105(17) -0.029(2)
F15 0.083(3) 0.057(2) 0.057(2) -0.0166(18) -0.0037(19) -0.030(2)
N1 0.0254(18) 0.0178(16) 0.0210(17) 0.0007(13) 0.0040(13) -0.0037(13)
N2 0.033(2) 0.0198(18) 0.0270(19) 0.0004(14) 0.0067(15) -0.0004(15)
N3 0.033(2) 0.0258(19) 0.0248(18) 0.0037(15) -0.0003(15) -0.0072(16)
N4 0.0247(18) 0.032(2) 0.0249(18) -0.0006(15) -0.0017(14) -0.0106(15)
N5 0.039(2) 0.051(3) 0.0235(19) -0.0011(17) -0.0030(16) -0.030(2)
N6 0.0270(18) 0.0269(18) 0.0183(16) -0.0056(13) 0.0038(13) -0.0129(15)
C1 0.0188(18) 0.0195(19) 0.0173(18) 0.0010(14) 0.0032(14) -0.0049(15)
C2 0.0199(19) 0.0175(18) 0.0215(19) -0.0025(15) 0.0026(15) -0.0046(15)
C3 0.025(2) 0.022(2) 0.022(2) -0.0005(16) -0.0010(16) -0.0055(16)
C4 0.029(2) 0.025(2) 0.028(2) -0.0076(17) 0.0049(17) -0.0089(17)
C5 0.029(2) 0.020(2) 0.029(2) -0.0012(16) 0.0091(17) -0.0022(17)
C6 0.0198(19) 0.027(2) 0.021(2) 0.0003(16) 0.0061(15) -0.0016(16)
C7 0.024(2) 0.032(2) 0.028(2) 0.0034(18) 0.0009(17) 0.0036(18)
C8 0.020(2) 0.042(3) 0.033(2) 0.003(2) -0.0030(18) -0.0010(19)
C9 0.022(2) 0.039(3) 0.028(2) -0.0050(19) 0.0006(17) -0.0109(18)
C10 0.0201(19) 0.031(2) 0.021(2) -0.0008(16) 0.0010(15) -0.0085(17)
C11 0.0163(18) 0.024(2) 0.0186(18) 0.0000(15) 0.0046(14) -0.0040(15)
C12 0.0195(19) 0.025(2) 0.024(2) -0.0045(16) -0.0004(15) -0.0078(16)
C13 0.034(2) 0.033(2) 0.019(2) -0.0052(17) 0.0034(17) -0.0077(19)
C14 0.025(2) 0.039(3) 0.031(2) -0.0035(19) 0.0118(18) -0.0092(19)
C15 0.021(2) 0.045(3) 0.042(3) -0.009(2) 0.0045(19) -0.018(2)
C16 0.028(2) 0.033(2) 0.026(2) -0.0095(18) 0.0005(17) -0.0116(18)
C17 0.063(4) 0.022(2) 0.048(3) 0.006(2) 0.032(3) -0.004(2)
C18 0.067(4) 0.031(3) 0.041(3) 0.014(2) 0.022(3) 0.014(3)
C19 0.023(2) 0.051(3) 0.029(2) -0.002(2) 0.0052(18) -0.012(2)
C20 0.038(3) 0.047(3) 0.026(2) -0.014(2) 0.0075(19) -0.014(2)
C21 0.068(4) 0.028(3) 0.062(4) -0.013(3) 0.002(3) -0.015(3)
C22 0.040(3) 0.032(3) 0.061(4) 0.001(2) -0.008(3) 0.010(2)
C23 0.0237(19) 0.0144(18) 0.0206(19) -0.0009(14) 0.0021(15) -0.0050(15)
C24 0.0175(18) 0.0172(18) 0.0214(19) -0.0059(14) 0.0001(14) -0.0043(14)
C25 0.026(2) 0.0170(19) 0.029(2) -0.0042(16) 0.0027(17) -0.0019(16)
C26 0.043(3) 0.0156(19) 0.031(2) -0.0074(17) 0.0022(19) -0.0041(18)
C27 0.041(3) 0.019(2) 0.028(2) -0.0026(16) -0.0035(19) -0.0131(18)
C28 0.030(2) 0.0179(19) 0.022(2) 0.0023(15) -0.0019(16) -0.0115(16)
C29 0.028(2) 0.029(2) 0.028(2) 0.0031(17) -0.0056(17) -0.0148(18)
C30 0.018(2) 0.040(3) 0.029(2) 0.0035(19) -0.0019(17) -0.0107(18)
C31 0.021(2) 0.030(2) 0.023(2) -0.0063(17) 0.0027(16) 0.0005(17)
C32 0.0190(19) 0.027(2) 0.022(2) -0.0044(16) 0.0003(15) -0.0045(16)
C33 0.0222(19) 0.0162(18) 0.0200(19) 0.0000(14) 0.0010(15) -0.0051(15)
C34 0.024(2) 0.024(2) 0.024(2) -0.0061(16) -0.0010(16) -0.0097(16)
C35 0.039(3) 0.043(3) 0.020(2) -0.0067(18) 0.0032(18) -0.025(2)
C36 0.056(3) 0.034(3) 0.022(2) 0.0053(18) -0.012(2) -0.030(2)
C37 0.041(3) 0.015(2) 0.040(3) 0.0025(18) -0.022(2) -0.0080(18)
C38 0.024(2) 0.020(2) 0.031(2) -0.0072(16) -0.0075(17) -0.0031(16)
C39 0.049(3) 0.034(3) 0.021(2) 0.0054(18) 0.000(2) -0.013(2)
C40 0.042(3) 0.039(3) 0.027(2) 0.005(2) -0.013(2) -0.011(2)
C41 0.052(3) 0.028(3) 0.039(3) 0.005(2) 0.000(2) 0.006(2)
C42 0.040(3) 0.037(3) 0.033(2) 0.009(2) 0.003(2) -0.020(2)
C43 0.027(2) 0.053(3) 0.040(3) -0.003(2) -0.006(2) -0.017(2)
C44 0.042(3) 0.032(2) 0.032(2) -0.0103(19) 0.002(2) -0.010(2)
C45 0.029(4) 0.024(3) 0.018(3) 0.001(3) 0.000(3) -0.011(3)
C46 0.057(3) 0.048(3) 0.024(2) 0.011(2) -0.012(2) -0.034(3)
C47 0.043(3) 0.045(3) 0.037(3) 0.012(2) -0.015(2) -0.012(2)
C48 0.057(4) 0.038(3) 0.037(3) 0.019(2) -0.027(3) -0.018(3)
C49 0.066(4) 0.042(3) 0.034(3) 0.013(2) -0.022(3) -0.031(3)
C50 0.044(3) 0.064(4) 0.032(3) 0.004(2) -0.003(2) -0.024(3)
C51 0.047(3) 0.048(3) 0.034(3) 0.007(2) -0.006(2) -0.030(3)
C52 0.033(3) 0.028(3) 0.118(6) 0.020(3) -0.014(3) -0.009(2)
C53 0.045(3) 0.044(3) 0.042(3) -0.003(2) -0.001(2) -0.017(2)
C54 0.029(4) 0.042(5) 0.047(5) 0.007(4) -0.008(4) -0.011(4)
C55 0.038(3) 0.052(3) 0.026(2) 0.001(2) -0.0046(19) -0.025(2)
C56 0.039(5) 0.065(6) 0.018(4) -0.013(4) -0.006(3) -0.014(4)
C57 0.060(7) 0.070(7) 0.039(5) -0.019(5) 0.007(5) -0.029(6)
C58 0.052(3) 0.057(4) 0.042(3) -0.023(3) 0.001(3) -0.013(3)
C59 0.028(4) 0.026(4) 0.014(4) -0.007(3) -0.003(3) -0.007(3)
C60 0.022(4) 0.030(4) 0.021(4) -0.007(3) 0.004(3) -0.013(4)
C61 0.038(3) 0.049(3) 0.028(2) -0.001(2) 0.0018(19) -0.028(2)
C62 0.042(3) 0.032(2) 0.030(2) 0.0036(19) -0.006(2) -0.021(2)
C63 0.045(3) 0.094(5) 0.053(3) -0.038(3) 0.016(3) -0.045(3)
C64 0.050(3) 0.063(4) 0.061(4) 0.010(3) -0.018(3) -0.036(3)
C65 0.028(2) 0.051(3) 0.034(3) -0.001(2) -0.0030(19) -0.013(2)
C66 0.050(3) 0.047(3) 0.030(2) -0.018(2) 0.010(2) -0.020(2)

loop_
_atom_type_symbol
_atom_type_description
_atom_type_scat_dispersion_real
_atom_type_scat_dispersion_imag
_atom_type_scat_source
C C 0.0033 0.0016
;
International Tables for Crystallography
(Vol. C, Tables 4.2.6.8 and 6.1.1.4)
;
H H 0.0000 0.0000
;
International Tables for Crystallography
(Vol. C, Table 6.1.1.4)
;
N N 0.0061 0.0033
;
International Tables for Crystallography
(Vol. C, Tables 4.2.6.8 and 6.1.1.4)
;
F F 0.0171 0.0103
;
International Tables for Crystallography
(Vol. C, Tables 4.2.6.8 and 6.1.1.4)
;
Pd Pd -0.9988 1.0072
;
International Tables for Crystallography
(Vol. C, Tables 4.2.6.8 and 6.1.1.4)
;

loop_
_geom_angle_atom_site_label_1
_geom_angle_atom_site_label_2
_geom_angle_atom_site_label_3
_geom_angle
_geom_angle_site_symmetry_1
_geom_angle_site_symmetry_3
_geom_angle_publ_flag
C1 Pd1 C2 87.39(15) . . ?
C1 Pd1 N1 94.51(14) . . ?
C2 Pd1 N1 177.21(15) . . ?
C1 Pd1 N2 176.87(15) . . ?
C2 Pd1 N2 94.12(14) . . ?
N1 Pd1 N2 83.89(13) . . ?
C23 Pd2 C24 89.26(15) . . ?
C23 Pd2 N3 91.79(15) . . ?
C24 Pd2 N3 175.72(15) . . ?
C23 Pd2 N4 174.41(14) . . ?
C24 Pd2 N4 95.67(14) . . ?
N3 Pd2 N4 83.48(14) . . ?
Pd4 Pd3 C45 102.8(4) . . ?
Pd4 Pd3 C46 83.6(4) . . ?
C45 Pd3 C46 88.8(2) . . ?
Pd4 Pd3 N5 82.9(3) . . ?
C45 Pd3 N5 95.6(2) . . ?
C46 Pd3 N5 166.4(2) . . ?
Pd4 Pd3 C67 64.1(4) . . ?
C45 Pd3 C67 38.7(4) . . ?
C46 Pd3 C67 85.3(3) . . ?
N5 Pd3 C67 90.1(3) . . ?
Pd4 Pd3 N6 82.2(3) . . ?
C45 Pd3 N6 174.6(2) . . ?
C46 Pd3 N6 93.81(16) . . ?
N5 Pd3 N6 82.97(14) . . ?
C67 Pd3 N6 146.2(3) . . ?
Pd3 Pd4 C67 102.9(5) . . ?
Pd3 Pd4 C46 82.3(4) . . ?
C67 Pd4 C46 89.6(4) . . ?
Pd3 Pd4 C45 64.1(4) . . ?
C67 Pd4 C45 38.8(4) . . ?
C46 Pd4 C45 84.2(2) . . ?
Pd3 Pd4 N5 83.8(3) . . ?
C67 Pd4 N5 94.9(3) . . ?
C46 Pd4 N5 166.0(2) . . ?
C45 Pd4 N5 91.0(2) . . ?
Pd3 Pd4 N6 84.6(3) . . ?
C67 Pd4 N6 172.1(3) . . ?
C46 Pd4 N6 93.96(17) . . ?
C45 Pd4 N6 148.6(2) . . ?
N5 Pd4 N6 83.31(14) . . ?
C20 N1 C17 110.0(4) . . ?
C20 N1 C19 107.5(4) . . ?
C17 N1 C19 108.9(4) . . ?
C20 N1 Pd1 109.5(3) . . ?
C17 N1 Pd1 105.8(3) . . ?
C19 N1 Pd1 115.0(3) . . ?
C21 N2 C22 109.2(4) . . ?
C21 N2 C18 111.3(5) . . ?
C22 N2 C18 108.0(4) . . ?
C21 N2 Pd1 110.5(3) . . ?
C22 N2 Pd1 114.4(3) . . ?
C18 N2 Pd1 103.4(3) . . ?
C41 N3 C42 108.0(4) . . ?
C41 N3 C39 111.0(4) . . ?
C42 N3 C39 107.5(4) . . ?
C41 N3 Pd2 109.2(3) . . ?
C42 N3 Pd2 116.5(3) . . ?
C39 N3 Pd2 104.6(3) . . ?
C44 N4 C43 108.1(4) . . ?
C44 N4 C40 109.7(4) . . ?
C43 N4 C40 109.7(4) . . ?
C44 N4 Pd2 109.5(3) . . ?
C43 N4 Pd2 114.7(3) . . ?
C40 N4 Pd2 105.1(3) . . ?
C63 N5 C61 111.2(5) . . ?
C63 N5 C64 107.4(4) . . ?
C61 N5 C64 108.1(4) . . ?
C63 N5 Pd4 102.2(3) . . ?
C61 N5 Pd4 106.8(3) . . ?
C64 N5 Pd4 120.8(3) . . ?
C63 N5 Pd3 114.8(3) . . ?
C61 N5 Pd3 104.5(3) . . ?
C64 N5 Pd3 110.7(3) . . ?
Pd4 N5 Pd3 13.29(4) . . ?
C65 N6 C62 109.2(4) . . ?
C65 N6 C66 108.7(4) . . ?
C62 N6 C66 109.9(4) . . ?
C65 N6 Pd4 109.9(3) . . ?
C62 N6 Pd4 102.2(3) . . ?
C66 N6 Pd4 116.7(3) . . ?
C65 N6 Pd3 119.1(3) . . ?
C62 N6 Pd3 106.0(3) . . ?
C66 N6 Pd3 103.7(3) . . ?
Pd4 N6 Pd3 13.20(4) . . ?
C3 C1 C11 117.4(4) . . ?
C3 C1 Pd1 120.0(3) . . ?
C11 C1 Pd1 122.5(3) . . ?
C12 C2 C16 114.2(4) . . ?
C12 C2 Pd1 124.0(3) . . ?
C16 C2 Pd1 121.7(3) . . ?
C1 C3 C4 122.2(4) . . ?
C1 C3 H3 118.9 . . ?
C4 C3 H3 118.9 . . ?
C5 C4 C3 120.9(4) . . ?
C5 C4 H4 119.6 . . ?
C3 C4 H4 119.6 . . ?
C4 C5 C6 119.6(4) . . ?
C4 C5 H5 120.2 . . ?
C6 C5 H5 120.2 . . ?
C5 C6 C7 121.3(4) . . ?
C5 C6 C11 119.5(4) . . ?
C7 C6 C11 119.2(4) . . ?
C8 C7 C6 121.5(4) . . ?
C8 C7 H7 119.3 . . ?
C6 C7 H7 119.3 . . ?
C7 C8 C9 120.1(4) . . ?
C7 C8 H8 119.9 . . ?
C9 C8 H8 119.9 . . ?
C10 C9 C8 120.2(4) . . ?
C10 C9 H9 119.9 . . ?
C8 C9 H9 119.9 . . ?
C9 C10 C11 121.4(4) . . ?
C9 C10 H10 119.3 . . ?
C11 C10 H10 119.3 . . ?
C10 C11 C1 122.1(4) . . ?
C10 C11 C6 117.5(4) . . ?
C1 C11 C6 120.4(4) . . ?
F5 C12 C2 120.1(4) . . ?
F5 C12 C13 115.6(4) . . ?
C2 C12 C13 124.3(4) . . ?
F4 C13 C14 119.5(4) . . ?
F4 C13 C12 121.3(4) . . ?
C14 C13 C12 119.2(4) . . ?
F3 C14 C13 120.9(4) . . ?
F3 C14 C15 120.0(4) . . ?
C13 C14 C15 119.1(4) . . ?
F2 C15 C14 119.5(4) . . ?
F2 C15 C16 120.9(4) . . ?
C14 C15 C16 119.6(4) . . ?
F1 C16 C15 116.3(4) . . ?
F1 C16 C2 119.9(4) . . ?
C15 C16 C2 123.7(4) . . ?
C18 C17 N1 112.5(4) . . ?
C18 C17 H17A 109.1 . . ?
N1 C17 H17A 109.1 . . ?
C18 C17 H17B 109.1 . . ?
N1 C17 H17B 109.1 . . ?
H17A C17 H17B 107.8 . . ?
C17 C18 N2 112.9(4) . . ?
C17 C18 H18A 109.0 . . ?
N2 C18 H18A 109.0 . . ?
C17 C18 H18B 109.0 . . ?
N2 C18 H18B 109.0 . . ?
H18A C18 H18B 107.8 . . ?
N1 C19 H19A 109.5 . . ?
N1 C19 H19B 109.5 . . ?
H19A C19 H19B 109.5 . . ?
N1 C19 H19C 109.5 . . ?
H19A C19 H19C 109.5 . . ?
H19B C19 H19C 109.5 . . ?
N1 C20 H20A 109.5 . . ?
N1 C20 H20B 109.5 . . ?
H20A C20 H20B 109.5 . . ?
N1 C20 H20C 109.5 . . ?
H20A C20 H20C 109.5 . . ?
H20B C20 H20C 109.5 . . ?
N2 C21 H21A 109.5 . . ?
N2 C21 H21B 109.5 . . ?
H21A C21 H21B 109.5 . . ?
N2 C21 H21C 109.5 . . ?
H21A C21 H21C 109.5 . . ?
H21B C21 H21C 109.5 . . ?
N2 C22 H22A 109.5 . . ?
N2 C22 H22B 109.5 . . ?
H22A C22 H22B 109.5 . . ?
N2 C22 H22C 109.5 . . ?
H22A C22 H22C 109.5 . . ?
H22B C22 H22C 109.5 . . ?
C25 C23 C33 118.0(4) . . ?
C25 C23 Pd2 121.2(3) . . ?
C33 C23 Pd2 120.2(3) . . ?
C38 C24 C34 114.7(4) . . ?
C38 C24 Pd2 124.3(3) . . ?
C34 C24 Pd2 120.6(3) . . ?
C23 C25 C26 122.0(4) . . ?
C23 C25 H25 119.0 . . ?
C26 C25 H25 119.0 . . ?
C27 C26 C25 120.1(4) . . ?
C27 C26 H26 120.0 . . ?
C25 C26 H26 120.0 . . ?
C26 C27 C28 120.8(4) . . ?
C26 C27 H27 119.6 . . ?
C28 C27 H27 119.6 . . ?
C27 C28 C33 119.1(4) . . ?
C27 C28 C29 122.3(4) . . ?
C33 C28 C29 118.6(4) . . ?
C30 C29 C28 121.4(4) . . ?
C30 C29 H29 119.3 . . ?
C28 C29 H29 119.3 . . ?
C29 C30 C31 120.2(4) . . ?
C29 C30 H30 119.9 . . ?
C31 C30 H30 119.9 . . ?
C32 C31 C30 120.3(4) . . ?
C32 C31 H31 119.8 . . ?
C30 C31 H31 119.8 . . ?
C31 C32 C33 121.8(4) . . ?
C31 C32 H32 119.1 . . ?
C33 C32 H32 119.1 . . ?
C32 C33 C28 117.8(4) . . ?
C32 C33 C23 122.2(4) . . ?
C28 C33 C23 120.0(4) . . ?
F6 C34 C24 120.4(4) . . ?
F6 C34 C35 115.9(4) . . ?
C24 C34 C35 123.7(4) . . ?
F7 C35 C36 119.2(4) . . ?
F7 C35 C34 121.1(4) . . ?
C36 C35 C34 119.6(4) . . ?
F8 C36 C35 120.8(5) . . ?
F8 C36 C37 119.9(5) . . ?
C35 C36 C37 119.3(4) . . ?
F9 C37 C36 120.0(4) . . ?
F9 C37 C38 121.0(5) . . ?
C36 C37 C38 119.0(4) . . ?
F10 C38 C24 120.6(4) . . ?
F10 C38 C37 115.8(4) . . ?
C24 C38 C37 123.6(4) . . ?
N3 C39 C40 111.5(4) . . ?
N3 C39 H39A 109.3 . . ?
C40 C39 H39A 109.3 . . ?
N3 C39 H39B 109.3 . . ?
C40 C39 H39B 109.3 . . ?
H39A C39 H39B 108.0 . . ?
N4 C40 C39 110.7(4) . . ?
N4 C40 H40A 109.5 . . ?
C39 C40 H40A 109.5 . . ?
N4 C40 H40B 109.5 . . ?
C39 C40 H40B 109.5 . . ?
H40A C40 H40B 108.1 . . ?
N3 C41 H41A 109.5 . . ?
N3 C41 H41B 109.5 . . ?
H41A C41 H41B 109.5 . . ?
N3 C41 H41C 109.5 . . ?
H41A C41 H41C 109.5 . . ?
H41B C41 H41C 109.5 . . ?
N3 C42 H42A 109.5 . . ?
N3 C42 H42B 109.5 . . ?
H42A C42 H42B 109.5 . . ?
N3 C42 H42C 109.5 . . ?
H42A C42 H42C 109.5 . . ?
H42B C42 H42C 109.5 . . ?
N4 C43 H43A 109.5 . . ?
N4 C43 H43B 109.5 . . ?
H43A C43 H43B 109.5 . . ?
N4 C43 H43C 109.5 . . ?
H43A C43 H43C 109.5 . . ?
H43B C43 H43C 109.5 . . ?
N4 C44 H44A 109.5 . . ?
N4 C44 H44B 109.5 . . ?
H44A C44 H44B 109.5 . . ?
N4 C44 H44C 109.5 . . ?
H44A C44 H44C 109.5 . . ?
H44B C44 H44C 109.5 . . ?
C70 C45 C52 89.8(9) . . ?
C70 C45 C67 68.0(9) . . ?
C52 C45 C67 157.8(8) . . ?
C70 C45 C60 21.7(7) . . ?
C52 C45 C60 111.5(7) . . ?
C67 C45 C60 46.5(6) . . ?
C70 C45 Pd3 145.7(9) . . ?
C52 C45 Pd3 124.1(6) . . ?
C67 C45 Pd3 77.8(6) . . ?
C60 C45 Pd3 124.3(6) . . ?
C70 C45 Pd4 132.6(9) . . ?
C52 C45 Pd4 137.2(6) . . ?
C67 C45 Pd4 64.7(5) . . ?
C60 C45 Pd4 111.2(6) . . ?
Pd3 C45 Pd4 13.10(6) . . ?
C47 C46 C51 113.8(5) . . ?
C47 C46 Pd3 119.0(5) . . ?
C51 C46 Pd3 127.1(4) . . ?
C47 C46 Pd4 133.0(5) . . ?
C51 C46 Pd4 113.0(4) . . ?
Pd3 C46 Pd4 14.13(5) . . ?
F11 C47 C46 119.3(5) . . ?
F11 C47 C48 115.6(5) . . ?
C46 C47 C48 125.2(6) . . ?
F12 C48 C49 120.8(5) . . ?
F12 C48 C47 121.4(6) . . ?
C49 C48 C47 117.7(6) . . ?
C50 C49 F13 120.1(6) . . ?
C50 C49 C48 121.0(5) . . ?
F13 C49 C48 118.9(5) . . ?
F14 C50 C49 119.5(5) . . ?
F14 C50 C51 121.6(6) . . ?
C49 C50 C51 118.9(6) . . ?
F15 C51 C50 116.1(5) . . ?
F15 C51 C46 120.4(4) . . ?
C50 C51 C46 123.5(6) . . ?
C45 C52 C53 137.3(8) . . ?
C45 C52 C70 40.4(6) . . ?
C53 C52 C70 96.9(7) . . ?
C54 C53 C52 108.8(7) . . ?
C54 C53 C72 32.4(6) . . ?
C52 C53 C72 141.2(8) . . ?
C72 C54 C73 95.9(16) . . ?
C72 C54 C53 80.4(14) . . ?
C73 C54 C53 176.1(13) . . ?
C72 C54 C55 156.1(16) . . ?
C73 C54 C55 60.2(11) . . ?
C53 C54 C55 123.5(7) . . ?
C56 C55 C73 79.2(8) . . ?
C56 C55 C70 148.4(8) . . ?
C73 C55 C70 132.4(10) . . ?
C56 C55 C60 125.6(7) . . ?
C73 C55 C60 155.1(9) . . ?
C70 C55 C60 22.8(5) . . ?
C56 C55 C54 119.4(6) . . ?
C73 C55 C54 40.3(7) . . ?
C70 C55 C54 92.1(7) . . ?
C60 C55 C54 114.8(6) . . ?
C56 C55 C69 35.5(6) . . ?
C73 C55 C69 114.3(9) . . ?
C70 C55 C69 113.2(9) . . ?
C60 C55 C69 90.6(8) . . ?
C54 C55 C69 154.5(8) . . ?
C69 C56 C57 36.9(11) . . ?
C69 C56 C55 84.9(12) . . ?
C57 C56 C55 120.1(8) . . ?
C69 C56 C73 134.5(14) . . ?
C57 C56 C73 170.4(9) . . ?
C55 C56 C73 50.4(6) . . ?
C69 C57 C56 43.2(13) . . ?
C69 C57 C58 75.1(15) . . ?
C56 C57 C58 117.6(9) . . ?
C59 C58 C57 121.2(8) . . ?
C59 C58 C69 91.3(8) . . ?
C57 C58 C69 31.3(6) . . ?
C59 C58 C68 20.1(6) . . ?
C57 C58 C68 141.1(8) . . ?
C69 C58 C68 110.4(9) . . ?
C68 C59 C67 88(2) . . ?
C68 C59 C58 100(2) . . ?
C67 C59 C58 169.7(10) . . ?
C68 C59 C60 136(2) . . ?
C67 C59 C60 49.4(7) . . ?
C58 C59 C60 121.3(8) . . ?
C68 C59 C70 134(2) . . ?
C67 C59 C70 46.9(7) . . ?
C58 C59 C70 123.8(8) . . ?
C60 C59 C70 2.7(6) . . ?
C68 C59 C69 144(2) . . ?
C67 C59 C69 123.1(10) . . ?
C58 C59 C69 47.2(6) . . ?
C60 C59 C69 74.2(7) . . ?
C70 C59 C69 76.6(7) . . ?
C70 C60 C67 114(2) . . ?
C70 C60 C59 171(2) . . ?
C67 C60 C59 57.0(8) . . ?
C70 C60 C45 48.9(18) . . ?
C67 C60 C45 65.7(8) . . ?
C59 C60 C45 122.6(7) . . ?
C70 C60 C55 75.2(19) . . ?
C67 C60 C55 169.3(11) . . ?
C59 C60 C55 113.4(7) . . ?
C45 C60 C55 124.0(8) . . ?
C70 C60 C68 159(2) . . ?
C67 C60 C68 45.9(8) . . ?
C59 C60 C68 11.6(6) . . ?
C45 C60 C68 111.6(7) . . ?
C55 C60 C68 124.2(8) . . ?
N5 C61 C62 111.1(4) . . ?
N5 C61 H61A 109.4 . . ?
C62 C61 H61A 109.4 . . ?
N5 C61 H61B 109.4 . . ?
C62 C61 H61B 109.4 . . ?
H61A C61 H61B 108.0 . . ?
N6 C62 C61 111.2(4) . . ?
N6 C62 H62A 109.4 . . ?
C61 C62 H62A 109.4 . . ?
N6 C62 H62B 109.4 . . ?
C61 C62 H62B 109.4 . . ?
H62A C62 H62B 108.0 . . ?
N5 C63 H63A 109.5 . . ?
N5 C63 H63B 109.5 . . ?
H63A C63 H63B 109.5 . . ?
N5 C63 H63C 109.5 . . ?
H63A C63 H63C 109.5 . . ?
H63B C63 H63C 109.5 . . ?
N5 C64 H64A 109.5 . . ?
N5 C64 H64B 109.5 . . ?
H64A C64 H64B 109.5 . . ?
N5 C64 H64C 109.5 . . ?
H64A C64 H64C 109.5 . . ?
H64B C64 H64C 109.5 . . ?
N6 C65 H65A 109.5 . . ?
N6 C65 H65B 109.5 . . ?
H65A C65 H65B 109.5 . . ?
N6 C65 H65C 109.5 . . ?
H65A C65 H65C 109.5 . . ?
H65B C65 H65C 109.5 . . ?
N6 C66 H66A 109.5 . . ?
N6 C66 H66B 109.5 . . ?
H66A C66 H66B 109.5 . . ?
N6 C66 H66C 109.5 . . ?
H66A C66 H66C 109.5 . . ?
H66B C66 H66C 109.5 . . ?
C60 C67 C59 73.6(10) . . ?
C60 C67 C68 96.9(12) . . ?
C59 C67 C68 23.7(6) . . ?
C60 C67 C45 67.8(8) . . ?
C59 C67 C45 141.1(11) . . ?
C68 C67 C45 164.7(12) . . ?
C60 C67 C70 20.8(7) . . ?
C59 C67 C70 94.3(10) . . ?
C68 C67 C70 117.5(12) . . ?
C45 C67 C70 47.2(7) . . ?
C60 C67 Pd4 144.2(10) . . ?
C59 C67 Pd4 142.1(9) . . ?
C68 C67 Pd4 118.9(10) . . ?
C45 C67 Pd4 76.4(6) . . ?
C70 C67 Pd4 123.5(9) . . ?
C60 C67 Pd3 131.2(10) . . ?
C59 C67 Pd3 154.9(9) . . ?
C68 C67 Pd3 131.9(10) . . ?
C45 C67 Pd3 63.4(5) . . ?
C70 C67 Pd3 110.5(8) . . ?
Pd4 C67 Pd3 12.98(9) . . ?
C59 C68 C67 68(2) . . ?
C59 C68 C58 60(2) . . ?
C67 C68 C58 127.7(12) . . ?
C59 C68 C60 32.1(18) . . ?
C67 C68 C60 37.2(7) . . ?
C58 C68 C60 90.6(8) . . ?
C57 C69 C56 100(2) . . ?
C57 C69 C58 73.5(15) . . ?
C56 C69 C58 167.4(16) . . ?
C57 C69 C55 154.1(19) . . ?
C56 C69 C55 59.6(11) . . ?
C58 C69 C55 123.1(11) . . ?
C57 C69 C59 113.4(17) . . ?
C56 C69 C59 140.0(15) . . ?
C58 C69 C59 41.5(5) . . ?
C55 C69 C59 81.8(7) . . ?
C60 C70 C45 109(2) . . ?
C60 C70 C55 82.0(19) . . ?
C45 C70 C55 168.1(13) . . ?
C60 C70 C67 45.2(16) . . ?
C45 C70 C67 64.8(9) . . ?
C55 C70 C67 126.9(11) . . ?
C60 C70 C52 159(2) . . ?
C45 C70 C52 49.7(7) . . ?
C55 C70 C52 118.6(9) . . ?
C67 C70 C52 114.5(10) . . ?
C60 C70 C59 6.7(15) . . ?
C45 C70 C59 103.3(10) . . ?
C55 C70 C59 88.2(8) . . ?
C67 C70 C59 38.8(6) . . ?
C52 C70 C59 153.0(9) . . ?
C54 C72 C73 47.4(12) . . ?
C54 C72 C53 67.3(13) . . ?
C73 C72 C53 114.6(14) . . ?
C54 C73 C55 79.5(12) . . ?
C54 C73 C72 36.7(9) . . ?
C55 C73 C72 116.2(14) . . ?
C54 C73 C56 129.7(14) . . ?
C55 C73 C56 50.4(6) . . ?
C72 C73 C56 165.9(14) . . ?

loop_
_geom_bond_atom_site_label_1
_geom_bond_atom_site_label_2
_geom_bond_distance
_geom_bond_site_symmetry_2
_geom_bond_publ_flag
Pd1 C1 1.998(4) . ?
Pd1 C2 2.007(4) . ?
Pd1 N1 2.153(3) . ?
Pd1 N2 2.178(3) . ?
Pd2 C23 1.992(4) . ?
Pd2 C24 2.022(4) . ?
Pd2 N3 2.154(3) . ?
Pd2 N4 2.204(4) . ?
Pd3 Pd4 0.5020(11) . ?
Pd3 C45 1.993(7) . ?
Pd3 C46 2.038(5) . ?
Pd3 N5 2.172(4) . ?
Pd3 C67 2.178(11) . ?
Pd3 N6 2.189(4) . ?
Pd4 C67 2.010(11) . ?
Pd4 C46 2.043(5) . ?
Pd4 C45 2.160(7) . ?
Pd4 N5 2.168(4) . ?
Pd4 N6 2.178(4) . ?
F1 C16 1.352(5) . ?
F2 C15 1.353(5) . ?
F3 C14 1.348(5) . ?
F4 C13 1.347(5) . ?
F5 C12 1.358(4) . ?
F6 C34 1.350(5) . ?
F7 C35 1.347(5) . ?
F8 C36 1.341(5) . ?
F9 C37 1.342(5) . ?
F10 C38 1.351(5) . ?
F11 C47 1.348(7) . ?
F12 C48 1.330(7) . ?
F13 C49 1.357(6) . ?
F14 C50 1.336(7) . ?
F15 C51 1.338(7) . ?
N1 C20 1.474(6) . ?
N1 C17 1.476(5) . ?
N1 C19 1.489(6) . ?
N2 C21 1.466(7) . ?
N2 C22 1.472(6) . ?
N2 C18 1.478(6) . ?
N3 C41 1.472(6) . ?
N3 C42 1.477(6) . ?
N3 C39 1.489(6) . ?
N4 C44 1.476(6) . ?
N4 C43 1.481(6) . ?
N4 C40 1.487(6) . ?
N5 C63 1.453(7) . ?
N5 C61 1.477(6) . ?
N5 C64 1.483(7) . ?
N6 C65 1.472(6) . ?
N6 C62 1.480(5) . ?
N6 C66 1.480(6) . ?
C1 C3 1.382(6) . ?
C1 C11 1.430(5) . ?
C2 C12 1.380(6) . ?
C2 C16 1.383(6) . ?
C3 C4 1.411(6) . ?
C3 H3 0.9300 . ?
C4 C5 1.367(6) . ?
C4 H4 0.9300 . ?
C5 C6 1.415(6) . ?
C5 H5 0.9300 . ?
C6 C7 1.419(6) . ?
C6 C11 1.431(6) . ?
C7 C8 1.357(7) . ?
C7 H7 0.9300 . ?
C8 C9 1.413(7) . ?
C8 H8 0.9300 . ?
C9 C10 1.371(6) . ?
C9 H9 0.9300 . ?
C10 C11 1.429(6) . ?
C10 H10 0.9300 . ?
C12 C13 1.382(6) . ?
C13 C14 1.371(6) . ?
C14 C15 1.380(7) . ?
C15 C16 1.380(6) . ?
C17 C18 1.470(8) . ?
C17 H17A 0.9700 . ?
C17 H17B 0.9700 . ?
C18 H18A 0.9700 . ?
C18 H18B 0.9700 . ?
C19 H19A 0.9600 . ?
C19 H19B 0.9600 . ?
C19 H19C 0.9600 . ?
C20 H20A 0.9600 . ?
C20 H20B 0.9600 . ?
C20 H20C 0.9600 . ?
C21 H21A 0.9600 . ?
C21 H21B 0.9600 . ?
C21 H21C 0.9600 . ?
C22 H22A 0.9600 . ?
C22 H22B 0.9600 . ?
C22 H22C 0.9600 . ?
C23 C25 1.380(5) . ?
C23 C33 1.433(5) . ?
C24 C38 1.383(5) . ?
C24 C34 1.383(6) . ?
C25 C26 1.410(6) . ?
C25 H25 0.9300 . ?
C26 C27 1.373(7) . ?
C26 H26 0.9300 . ?
C27 C28 1.400(6) . ?
C27 H27 0.9300 . ?
C28 C33 1.431(5) . ?
C28 C29 1.432(6) . ?
C29 C30 1.362(7) . ?
C29 H29 0.9300 . ?
C30 C31 1.406(6) . ?
C30 H30 0.9300 . ?
C31 C32 1.366(6) . ?
C31 H31 0.9300 . ?
C32 C33 1.425(6) . ?
C32 H32 0.9300 . ?
C34 C35 1.384(6) . ?
C35 C36 1.370(7) . ?
C36 C37 1.387(8) . ?
C37 C38 1.390(6) . ?
C39 C40 1.501(7) . ?
C39 H39A 0.9700 . ?
C39 H39B 0.9700 . ?
C40 H40A 0.9700 . ?
C40 H40B 0.9700 . ?
C41 H41A 0.9600 . ?
C41 H41B 0.9600 . ?
C41 H41C 0.9600 . ?
C42 H42A 0.9600 . ?
C42 H42B 0.9600 . ?
C42 H42C 0.9600 . ?
C43 H43A 0.9600 . ?
C43 H43B 0.9600 . ?
C43 H43C 0.9600 . ?
C44 H44A 0.9600 . ?
C44 H44B 0.9600 . ?
C44 H44C 0.9600 . ?
C45 C70 1.130(15) . ?
C45 C52 1.330(9) . ?
C45 C67 1.394(13) . ?
C45 C60 1.415(10) . ?
C46 C47 1.351(8) . ?
C46 C51 1.405(8) . ?
C47 C48 1.402(7) . ?
C48 C49 1.365(9) . ?
C49 C50 1.356(8) . ?
C50 C51 1.388(7) . ?
C52 C53 1.398(8) . ?
C52 C70 1.743(15) . ?
C53 C54 1.403(12) . ?
C53 C72 1.500(15) . ?
C54 C72 0.815(15) . ?
C54 C73 1.003(17) . ?
C54 C55 1.525(11) . ?
C55 C56 1.344(9) . ?
C55 C73 1.346(16) . ?
C55 C70 1.386(14) . ?
C55 C60 1.419(9) . ?
C55 C69 1.552(16) . ?
C56 C69 0.905(16) . ?
C56 C57 1.302(15) . ?
C56 C73 1.714(18) . ?
C57 C69 0.794(15) . ?
C57 C58 1.464(12) . ?
C58 C59 1.333(9) . ?
C58 C69 1.476(16) . ?
C58 C68 1.519(16) . ?
C59 C68 0.530(13) . ?
C59 C67 1.226(14) . ?
C59 C60 1.401(13) . ?
C59 C70 1.952(16) . ?
C59 C69 2.011(18) . ?
C60 C70 0.556(12) . ?
C60 C67 1.109(14) . ?
C60 C68 1.822(18) . ?
C61 C62 1.503(6) . ?
C61 H61A 0.9700 . ?
C61 H61B 0.9700 . ?
C62 H62A 0.9700 . ?
C62 H62B 0.9700 . ?
C63 H63A 0.9600 . ?
C63 H63B 0.9600 . ?
C63 H63C 0.9600 . ?
C64 H64A 0.9600 . ?
C64 H64B 0.9600 . ?
C64 H64C 0.9600 . ?
C65 H65A 0.9600 . ?
C65 H65B 0.9600 . ?
C65 H65C 0.9600 . ?
C66 H66A 0.9600 . ?
C66 H66B 0.9600 . ?
C66 H66C 0.9600 . ?
C67 C68 1.318(19) . ?
C67 C70 1.429(17) . ?
C72 C73 1.36(2) . ?

loop_
_geom_torsion_atom_site_label_1
_geom_torsion_atom_site_label_2
_geom_torsion_atom_site_label_3
_geom_torsion_atom_site_label_4
_geom_torsion
_geom_torsion_site_symmetry_1
_geom_torsion_site_symmetry_2
_geom_torsion_site_symmetry_3
_geom_torsion_site_symmetry_4
_geom_torsion_publ_flag
C45 Pd3 Pd4 C67 -0.6(4) . . . . ?
C46 Pd3 Pd4 C67 -87.8(4) . . . . ?
N5 Pd3 Pd4 C67 93.6(4) . . . . ?
N6 Pd3 Pd4 C67 177.4(4) . . . . ?
C45 Pd3 Pd4 C46 87.3(3) . . . . ?
N5 Pd3 Pd4 C46 -178.59(16) . . . . ?
C67 Pd3 Pd4 C46 87.8(4) . . . . ?
N6 Pd3 Pd4 C46 -94.75(15) . . . . ?
C46 Pd3 Pd4 C45 -87.3(3) . . . . ?
N5 Pd3 Pd4 C45 94.1(2) . . . . ?
C67 Pd3 Pd4 C45 0.6(4) . . . . ?
N6 Pd3 Pd4 C45 178.0(2) . . . . ?
C45 Pd3 Pd4 N5 -94.1(2) . . . . ?
C46 Pd3 Pd4 N5 178.59(16) . . . . ?
C67 Pd3 Pd4 N5 -93.6(4) . . . . ?
N6 Pd3 Pd4 N5 83.83(13) . . . . ?
C45 Pd3 Pd4 N6 -178.0(2) . . . . ?
C46 Pd3 Pd4 N6 94.75(15) . . . . ?
N5 Pd3 Pd4 N6 -83.83(13) . . . . ?
C67 Pd3 Pd4 N6 -177.4(4) . . . . ?
C11 C1 C3 C4 -0.3(6) . . . . ?
Pd1 C1 C3 C4 177.1(3) . . . . ?
C1 C3 C4 C5 0.0(6) . . . . ?
C3 C4 C5 C6 0.0(6) . . . . ?
C4 C5 C6 C7 179.4(4) . . . . ?
C4 C5 C6 C11 0.4(6) . . . . ?
C5 C6 C7 C8 -178.6(4) . . . . ?
C11 C6 C7 C8 0.3(6) . . . . ?
C6 C7 C8 C9 -0.2(7) . . . . ?
C7 C8 C9 C10 -0.1(7) . . . . ?
C8 C9 C10 C11 0.2(6) . . . . ?
C9 C10 C11 C1 179.5(4) . . . . ?
C9 C10 C11 C6 0.0(6) . . . . ?
C3 C1 C11 C10 -178.8(4) . . . . ?
Pd1 C1 C11 C10 3.8(5) . . . . ?
C3 C1 C11 C6 0.7(5) . . . . ?
Pd1 C1 C11 C6 -176.6(3) . . . . ?
C5 C6 C11 C10 178.8(4) . . . . ?
C7 C6 C11 C10 -0.2(6) . . . . ?
C5 C6 C11 C1 -0.8(6) . . . . ?
C7 C6 C11 C1 -179.8(4) . . . . ?
C16 C2 C12 F5 -179.9(4) . . . . ?
Pd1 C2 C12 F5 -4.3(6) . . . . ?
C16 C2 C12 C13 -1.2(6) . . . . ?
Pd1 C2 C12 C13 174.4(3) . . . . ?
F5 C12 C13 F4 -0.4(6) . . . . ?
C2 C12 C13 F4 -179.1(4) . . . . ?
F5 C12 C13 C14 178.7(4) . . . . ?
C2 C12 C13 C14 0.0(7) . . . . ?
F4 C13 C14 F3 0.3(7) . . . . ?
C12 C13 C14 F3 -178.8(4) . . . . ?
F4 C13 C14 C15 -179.9(4) . . . . ?
C12 C13 C14 C15 0.9(7) . . . . ?
F3 C14 C15 F2 0.1(7) . . . . ?
C13 C14 C15 F2 -179.6(5) . . . . ?
F3 C14 C15 C16 179.2(4) . . . . ?
C13 C14 C15 C16 -0.6(8) . . . . ?
F2 C15 C16 F1 0.2(7) . . . . ?
C14 C15 C16 F1 -178.8(4) . . . . ?
F2 C15 C16 C2 178.3(4) . . . . ?
C14 C15 C16 C2 -0.8(8) . . . . ?
C12 C2 C16 F1 179.6(4) . . . . ?
Pd1 C2 C16 F1 3.9(6) . . . . ?
C12 C2 C16 C15 1.6(7) . . . . ?
Pd1 C2 C16 C15 -174.1(4) . . . . ?
C20 N1 C17 C18 83.4(5) . . . . ?
C19 N1 C17 C18 -159.1(5) . . . . ?
Pd1 N1 C17 C18 -34.9(6) . . . . ?
N1 C17 C18 N2 54.8(7) . . . . ?
C21 N2 C18 C17 77.0(6) . . . . ?
C22 N2 C18 C17 -163.1(5) . . . . ?
Pd1 N2 C18 C17 -41.6(6) . . . . ?
C33 C23 C25 C26 3.3(6) . . . . ?
Pd2 C23 C25 C26 -167.7(3) . . . . ?
C23 C25 C26 C27 -0.9(6) . . . . ?
C25 C26 C27 C28 -1.5(6) . . . . ?
C26 C27 C28 C33 1.3(6) . . . . ?
C26 C27 C28 C29 -177.5(4) . . . . ?
C27 C28 C29 C30 179.0(4) . . . . ?
C33 C28 C29 C30 0.3(6) . . . . ?
C28 C29 C30 C31 -0.2(6) . . . . ?
C29 C30 C31 C32 0.4(6) . . . . ?
C30 C31 C32 C33 -0.5(6) . . . . ?
C31 C32 C33 C28 0.6(6) . . . . ?
C31 C32 C33 C23 -179.9(4) . . . . ?
C27 C28 C33 C32 -179.2(4) . . . . ?
C29 C28 C33 C32 -0.4(5) . . . . ?
C27 C28 C33 C23 1.2(6) . . . . ?
C29 C28 C33 C23 -180.0(4) . . . . ?
C25 C23 C33 C32 177.0(4) . . . . ?
Pd2 C23 C33 C32 -11.9(5) . . . . ?
C25 C23 C33 C28 -3.4(5) . . . . ?
Pd2 C23 C33 C28 167.6(3) . . . . ?
C38 C24 C34 F6 179.4(3) . . . . ?
Pd2 C24 C34 F6 -7.0(5) . . . . ?
C38 C24 C34 C35 -1.8(6) . . . . ?
Pd2 C24 C34 C35 171.7(3) . . . . ?
F6 C34 C35 F7 0.1(6) . . . . ?
C24 C34 C35 F7 -178.6(4) . . . . ?
F6 C34 C35 C36 179.6(4) . . . . ?
C24 C34 C35 C36 0.8(6) . . . . ?
F7 C35 C36 F8 2.2(6) . . . . ?
C34 C35 C36 F8 -177.2(4) . . . . ?
F7 C35 C36 C37 179.8(4) . . . . ?
C34 C35 C36 C37 0.3(6) . . . . ?
F8 C36 C37 F9 -2.2(6) . . . . ?
C35 C36 C37 F9 -179.7(4) . . . . ?
F8 C36 C37 C38 177.2(4) . . . . ?
C35 C36 C37 C38 -0.3(6) . . . . ?
C34 C24 C38 F10 -179.8(3) . . . . ?
Pd2 C24 C38 F10 7.0(5) . . . . ?
C34 C24 C38 C37 1.9(6) . . . . ?
Pd2 C24 C38 C37 -171.4(3) . . . . ?
F9 C37 C38 F10 0.1(6) . . . . ?
C36 C37 C38 F10 -179.3(4) . . . . ?
F9 C37 C38 C24 178.6(4) . . . . ?
C36 C37 C38 C24 -0.9(6) . . . . ?
C41 N3 C39 C40 -73.7(5) . . . . ?
C42 N3 C39 C40 168.4(4) . . . . ?
Pd2 N3 C39 C40 43.9(4) . . . . ?
C44 N4 C40 C39 -80.1(5) . . . . ?
C43 N4 C40 C39 161.3(4) . . . . ?
Pd2 N4 C40 C39 37.5(5) . . . . ?
N3 C39 C40 N4 -57.8(6) . . . . ?
C51 C46 C47 F11 179.6(4) . . . . ?
Pd3 C46 C47 F11 -3.7(6) . . . . ?
Pd4 C46 C47 F11 -6.1(7) . . . . ?
C51 C46 C47 C48 -0.9(7) . . . . ?
Pd3 C46 C47 C48 175.8(4) . . . . ?
Pd4 C46 C47 C48 173.4(4) . . . . ?
F11 C47 C48 F12 0.9(7) . . . . ?
C46 C47 C48 F12 -178.6(5) . . . . ?
F11 C47 C48 C49 -178.9(4) . . . . ?
C46 C47 C48 C49 1.6(8) . . . . ?
F12 C48 C49 C50 178.8(4) . . . . ?
C47 C48 C49 C50 -1.4(7) . . . . ?
F12 C48 C49 F13 -0.9(7) . . . . ?
C47 C48 C49 F13 178.9(4) . . . . ?
F13 C49 C50 F14 -0.9(7) . . . . ?
C48 C49 C50 F14 179.5(5) . . . . ?
F13 C49 C50 C51 -179.7(4) . . . . ?
C48 C49 C50 C51 0.7(8) . . . . ?
F14 C50 C51 F15 3.4(7) . . . . ?
C49 C50 C51 F15 -177.9(5) . . . . ?
F14 C50 C51 C46 -178.7(5) . . . . ?
C49 C50 C51 C46 0.0(8) . . . . ?
C47 C46 C51 F15 177.9(4) . . . . ?
Pd3 C46 C51 F15 1.5(7) . . . . ?
Pd4 C46 C51 F15 2.4(6) . . . . ?
C47 C46 C51 C50 0.1(7) . . . . ?
Pd3 C46 C51 C50 -176.3(4) . . . . ?
Pd4 C46 C51 C50 -175.4(4) . . . . ?
C70 C45 C52 C53 -1.7(12) . . . . ?
C67 C45 C52 C53 -6(2) . . . . ?
C60 C45 C52 C53 0.6(11) . . . . ?
Pd3 C45 C52 C53 -176.2(5) . . . . ?
Pd4 C45 C52 C53 -175.2(5) . . . . ?
C67 C45 C52 C70 -4.4(19) . . . . ?
C60 C45 C52 C70 2.3(9) . . . . ?
Pd3 C45 C52 C70 -174.5(10) . . . . ?
Pd4 C45 C52 C70 -173.5(12) . . . . ?
C45 C52 C53 C54 0.2(10) . . . . ?
C70 C52 C53 C54 -0.8(7) . . . . ?
C45 C52 C53 C72 -0.4(15) . . . . ?
C70 C52 C53 C72 -1.5(13) . . . . ?
C52 C53 C54 C72 -179.3(12) . . . . ?
C52 C53 C54 C55 -0.1(9) . . . . ?
C72 C53 C54 C55 179.2(17) . . . . ?
C72 C54 C55 C56 1(4) . . . . ?
C73 C54 C55 C56 4.8(13) . . . . ?
C53 C54 C55 C56 -176.5(7) . . . . ?
C72 C54 C55 C73 -3(3) . . . . ?
C53 C54 C55 C73 178.7(15) . . . . ?
C72 C54 C55 C70 179(4) . . . . ?
C73 C54 C55 C70 -177.5(12) . . . . ?
C53 C54 C55 C70 1.2(9) . . . . ?
C72 C54 C55 C60 177(3) . . . . ?
C73 C54 C55 C60 -179.5(11) . . . . ?
C53 C54 C55 C60 -0.9(10) . . . . ?
C72 C54 C55 C69 -7(4) . . . . ?
C73 C54 C55 C69 -3(2) . . . . ?
C53 C54 C55 C69 175.2(14) . . . . ?
C73 C55 C56 C69 -170.8(13) . . . . ?
C70 C55 C56 C69 10(2) . . . . ?
C60 C55 C56 C69 10.9(13) . . . . ?
C54 C55 C56 C69 -173.9(11) . . . . ?
C73 C55 C56 C57 177.6(11) . . . . ?
C70 C55 C56 C57 -1(2) . . . . ?
C60 C55 C56 C57 -0.7(13) . . . . ?
C54 C55 C56 C57 174.5(8) . . . . ?
C69 C55 C56 C57 -11.6(11) . . . . ?
C70 C55 C56 C73 -178.8(16) . . . . ?
C60 C55 C56 C73 -178.3(9) . . . . ?
C54 C55 C56 C73 -3.2(8) . . . . ?
C69 C55 C56 C73 170.8(13) . . . . ?
C55 C56 C57 C69 19.5(18) . . . . ?
C69 C56 C57 C58 -12.0(16) . . . . ?
C55 C56 C57 C58 7.5(14) . . . . ?
C69 C57 C58 C59 -19.3(16) . . . . ?
C56 C57 C58 C59 -10.9(13) . . . . ?
C56 C57 C58 C69 8.5(12) . . . . ?
C69 C57 C58 C68 -15(2) . . . . ?
C56 C57 C58 C68 -6.9(18) . . . . ?
C57 C58 C59 C68 173(2) . . . . ?
C69 C58 C59 C68 163(2) . . . . ?
C57 C58 C59 C67 32(6) . . . . ?
C69 C58 C59 C67 22(6) . . . . ?
C68 C58 C59 C67 -141(7) . . . . ?
C57 C58 C59 C60 7.0(11) . . . . ?
C69 C58 C59 C60 -3.0(10) . . . . ?
C68 C58 C59 C60 -166(3) . . . . ?
C57 C58 C59 C70 8.3(12) . . . . ?
C69 C58 C59 C70 -1.6(10) . . . . ?
C68 C58 C59 C70 -164(3) . . . . ?
C57 C58 C59 C69 9.9(8) . . . . ?
C68 C58 C59 C69 -163(2) . . . . ?
C68 C59 C60 C67 15(3) . . . . ?
C58 C59 C60 C67 174.4(11) . . . . ?
C70 C59 C60 C67 19(13) . . . . ?
C69 C59 C60 C67 172.1(9) . . . . ?
C68 C59 C60 C45 20(4) . . . . ?
C67 C59 C60 C45 5.0(9) . . . . ?
C58 C59 C60 C45 179.3(7) . . . . ?
C70 C59 C60 C45 24(13) . . . . ?
C69 C59 C60 C45 177.1(8) . . . . ?
C68 C59 C60 C55 -160(3) . . . . ?
C67 C59 C60 C55 -174.5(10) . . . . ?
C58 C59 C60 C55 -0.2(10) . . . . ?
C70 C59 C60 C55 -156(13) . . . . ?
C69 C59 C60 C55 -2.4(6) . . . . ?
C67 C59 C60 C68 -15(3) . . . . ?
C58 C59 C60 C68 159(4) . . . . ?
C70 C59 C60 C68 4(14) . . . . ?
C69 C59 C60 C68 157(3) . . . . ?
C52 C45 C60 C70 -6(2) . . . . ?
C67 C45 C60 C70 170(3) . . . . ?
Pd3 C45 C60 C70 171(2) . . . . ?
Pd4 C45 C60 C70 171(2) . . . . ?
C70 C45 C60 C67 -170(3) . . . . ?
C52 C45 C60 C67 -176.5(9) . . . . ?
Pd3 C45 C60 C67 0.2(8) . . . . ?
Pd4 C45 C60 C67 0.4(8) . . . . ?
C70 C45 C60 C59 -175(3) . . . . ?
C52 C45 C60 C59 178.9(7) . . . . ?
C67 C45 C60 C59 -4.6(8) . . . . ?
Pd3 C45 C60 C59 -4.4(10) . . . . ?
Pd4 C45 C60 C59 -4.2(9) . . . . ?
C70 C45 C60 C55 4(2) . . . . ?
C52 C45 C60 C55 -1.7(9) . . . . ?
C67 C45 C60 C55 174.9(11) . . . . ?
Pd3 C45 C60 C55 175.1(5) . . . . ?
Pd4 C45 C60 C55 175.2(5) . . . . ?
C70 C45 C60 C68 -171(3) . . . . ?
C52 C45 C60 C68 -176.9(7) . . . . ?
C67 C45 C60 C68 -0.4(8) . . . . ?
Pd3 C45 C60 C68 -0.2(9) . . . . ?
Pd4 C45 C60 C68 0.0(8) . . . . ?
C56 C55 C60 C70 -179.4(18) . . . . ?
C73 C55 C60 C70 5(3) . . . . ?
C54 C55 C60 C70 5(2) . . . . ?
C69 C55 C60 C70 -173.0(19) . . . . ?
C56 C55 C60 C67 -29(5) . . . . ?
C73 C55 C60 C67 155(5) . . . . ?
C70 C55 C60 C67 150(6) . . . . ?
C54 C55 C60 C67 156(5) . . . . ?
C69 C55 C60 C67 -23(5) . . . . ?
C56 C55 C60 C59 -3.3(10) . . . . ?
C73 C55 C60 C59 -179.4(17) . . . . ?
C70 C55 C60 C59 176(2) . . . . ?
C54 C55 C60 C59 -178.7(6) . . . . ?
C69 C55 C60 C59 3.0(8) . . . . ?
C56 C55 C60 C45 177.2(7) . . . . ?
C73 C55 C60 C45 1(2) . . . . ?
C70 C55 C60 C45 -3.4(16) . . . . ?
C54 C55 C60 C45 1.8(9) . . . . ?
C69 C55 C60 C45 -176.5(8) . . . . ?
C56 C55 C60 C68 -8.2(11) . . . . ?
C73 C55 C60 C68 175.7(18) . . . . ?
C70 C55 C60 C68 171(2) . . . . ?
C54 C55 C60 C68 176.5(8) . . . . ?
C69 C55 C60 C68 -1.9(9) . . . . ?
C63 N5 C61 C62 79.5(5) . . . . ?
C64 N5 C61 C62 -162.7(4) . . . . ?
Pd4 N5 C61 C62 -31.3(5) . . . . ?
Pd3 N5 C61 C62 -44.8(5) . . . . ?
C65 N6 C62 C61 -165.2(4) . . . . ?
C66 N6 C62 C61 75.7(5) . . . . ?
Pd4 N6 C62 C61 -48.9(4) . . . . ?
Pd3 N6 C62 C61 -35.8(4) . . . . ?
N5 C61 C62 N6 57.2(6) . . . . ?
C70 C60 C67 C59 177(2) . . . . ?
C45 C60 C67 C59 -175.4(8) . . . . ?
C55 C60 C67 C59 28(5) . . . . ?
C68 C60 C67 C59 4.1(9) . . . . ?
C70 C60 C67 C68 173(2) . . . . ?
C59 C60 C67 C68 -4.1(9) . . . . ?
C45 C60 C67 C68 -179.5(11) . . . . ?
C55 C60 C67 C68 24(5) . . . . ?
C70 C60 C67 C45 -8(2) . . . . ?
C59 C60 C67 C45 175.4(8) . . . . ?
C55 C60 C67 C45 -156(5) . . . . ?
C68 C60 C67 C45 179.5(11) . . . . ?
C59 C60 C67 C70 -177(2) . . . . ?
C45 C60 C67 C70 8(2) . . . . ?
C55 C60 C67 C70 -149(6) . . . . ?
C68 C60 C67 C70 -173(2) . . . . ?
C70 C60 C67 Pd4 -9(3) . . . . ?
C59 C60 C67 Pd4 174.7(18) . . . . ?
C45 C60 C67 Pd4 -0.6(13) . . . . ?
C55 C60 C67 Pd4 -157(4) . . . . ?
C68 C60 C67 Pd4 179(2) . . . . ?
C70 C60 C67 Pd3 -8(3) . . . . ?
C59 C60 C67 Pd3 175.2(13) . . . . ?
C45 C60 C67 Pd3 -0.2(8) . . . . ?
C55 C60 C67 Pd3 -157(4) . . . . ?
C68 C60 C67 Pd3 179.3(16) . . . . ?
C68 C59 C67 C60 -170(2) . . . . ?
C58 C59 C67 C60 -28(6) . . . . ?
C70 C59 C67 C60 -1.2(8) . . . . ?
C69 C59 C67 C60 -9.1(11) . . . . ?
C58 C59 C67 C68 142(7) . . . . ?
C60 C59 C67 C68 170(2) . . . . ?
C70 C59 C67 C68 169(2) . . . . ?
C69 C59 C67 C68 161(3) . . . . ?
C68 C59 C67 C45 -177(2) . . . . ?
C58 C59 C67 C45 -35(6) . . . . ?
C60 C59 C67 C45 -6.8(12) . . . . ?
C70 C59 C67 C45 -8.0(12) . . . . ?
C69 C59 C67 C45 -16(2) . . . . ?
C68 C59 C67 C70 -169(2) . . . . ?
C58 C59 C67 C70 -27(6) . . . . ?
C60 C59 C67 C70 1.2(8) . . . . ?
C69 C59 C67 C70 -7.9(12) . . . . ?
C68 C59 C67 Pd4 15(3) . . . . ?
C58 C59 C67 Pd4 157(5) . . . . ?
C60 C59 C67 Pd4 -175.0(17) . . . . ?
C70 C59 C67 Pd4 -176.2(18) . . . . ?
C69 C59 C67 Pd4 175.9(10) . . . . ?
C68 C59 C67 Pd3 19(3) . . . . ?
C58 C59 C67 Pd3 161(4) . . . . ?
C60 C59 C67 Pd3 -171(2) . . . . ?
C70 C59 C67 Pd3 -173(3) . . . . ?
C69 C59 C67 Pd3 179.5(16) . . . . ?
C70 C45 C67 C60 3.8(10) . . . . ?
C52 C45 C67 C60 9(2) . . . . ?
Pd3 C45 C67 C60 -179.8(7) . . . . ?
Pd4 C45 C67 C60 -179.6(8) . . . . ?
C70 C45 C67 C59 10.9(17) . . . . ?
C52 C45 C67 C59 16(3) . . . . ?
C60 C45 C67 C59 7.1(13) . . . . ?
Pd3 C45 C67 C59 -172.8(16) . . . . ?
Pd4 C45 C67 C59 -172.6(17) . . . . ?
C70 C45 C67 C68 6(4) . . . . ?
C52 C45 C67 C68 10(6) . . . . ?
C60 C45 C67 C68 2(4) . . . . ?
Pd3 C45 C67 C68 -178(4) . . . . ?
Pd4 C45 C67 C68 -178(5) . . . . ?
C52 C45 C67 C70 5(2) . . . . ?
C60 C45 C67 C70 -3.8(10) . . . . ?
Pd3 C45 C67 C70 176.4(9) . . . . ?
Pd4 C45 C67 C70 176.6(9) . . . . ?
C70 C45 C67 Pd4 -176.6(9) . . . . ?
C52 C45 C67 Pd4 -171.8(19) . . . . ?
C60 C45 C67 Pd4 179.6(8) . . . . ?
Pd3 C45 C67 Pd4 -0.20(16) . . . . ?
C70 C45 C67 Pd3 -176.4(9) . . . . ?
C52 C45 C67 Pd3 -172(2) . . . . ?
C60 C45 C67 Pd3 179.8(7) . . . . ?
Pd4 C45 C67 Pd3 0.20(16) . . . . ?
C58 C59 C68 C67 -173.5(11) . . . . ?
C60 C59 C68 C67 -11(2) . . . . ?
C70 C59 C68 C67 -11(2) . . . . ?
C69 C59 C68 C67 -152(4) . . . . ?
C67 C59 C68 C58 173.5(11) . . . . ?
C60 C59 C68 C58 162(3) . . . . ?
C70 C59 C68 C58 162(3) . . . . ?
C69 C59 C68 C58 22(3) . . . . ?
C67 C59 C68 C60 11(2) . . . . ?
C58 C59 C68 C60 -162(3) . . . . ?
C70 C59 C68 C60 -0.2(9) . . . . ?
C69 C59 C68 C60 -141(6) . . . . ?
C60 C67 C68 C59 10(2) . . . . ?
C45 C67 C68 C59 8(6) . . . . ?
C70 C67 C68 C59 13(3) . . . . ?
Pd4 C67 C68 C59 -169.4(19) . . . . ?
Pd3 C67 C68 C59 -169.4(19) . . . . ?
C60 C67 C68 C58 2.8(17) . . . . ?
C59 C67 C68 C58 -7.1(12) . . . . ?
C45 C67 C68 C58 1(5) . . . . ?
C70 C67 C68 C58 6(2) . . . . ?
Pd4 C67 C68 C58 -176.4(9) . . . . ?
Pd3 C67 C68 C58 -176.5(8) . . . . ?
C59 C67 C68 C60 -10(2) . . . . ?
C45 C67 C68 C60 -2(4) . . . . ?
C70 C67 C68 C60 3.0(9) . . . . ?
Pd4 C67 C68 C60 -179.2(14) . . . . ?
Pd3 C67 C68 C60 -179.3(17) . . . . ?
C57 C58 C68 C59 -10(3) . . . . ?
C69 C58 C68 C59 -18(2) . . . . ?
C59 C58 C68 C67 7.6(13) . . . . ?
C57 C58 C68 C67 -2(2) . . . . ?
C69 C58 C68 C67 -10.8(18) . . . . ?
C59 C58 C68 C60 9.3(18) . . . . ?
C57 C58 C68 C60 -0.6(15) . . . . ?
C69 C58 C68 C60 -9.1(10) . . . . ?
C70 C60 C68 C59 178(6) . . . . ?
C67 C60 C68 C59 -163(4) . . . . ?
C45 C60 C68 C59 -162(3) . . . . ?
C55 C60 C68 C59 23(4) . . . . ?
C70 C60 C68 C67 -19(6) . . . . ?
C59 C60 C68 C67 163(4) . . . . ?
C45 C60 C68 C67 0.5(11) . . . . ?
C55 C60 C68 C67 -174.7(12) . . . . ?
C70 C60 C68 C58 163(6) . . . . ?
C67 C60 C68 C58 -177.8(14) . . . . ?
C59 C60 C68 C58 -15(3) . . . . ?
C45 C60 C68 C58 -177.3(7) . . . . ?
C55 C60 C68 C58 7.5(11) . . . . ?
C58 C57 C69 C56 169.0(15) . . . . ?
C56 C57 C69 C58 -169.0(15) . . . . ?
C56 C57 C69 C55 -35(3) . . . . ?
C58 C57 C69 C55 134(4) . . . . ?
C56 C57 C69 C59 -157(2) . . . . ?
C58 C57 C69 C59 11.8(9) . . . . ?
C55 C56 C69 C57 -163.2(15) . . . . ?
C73 C56 C69 C57 -173.2(14) . . . . ?
C57 C56 C69 C58 57(7) . . . . ?
C55 C56 C69 C58 -106(8) . . . . ?
C73 C56 C69 C58 -116(7) . . . . ?
C57 C56 C69 C55 163.2(15) . . . . ?
C73 C56 C69 C55 -10.0(14) . . . . ?
C57 C56 C69 C59 146(3) . . . . ?
C55 C56 C69 C59 -17(2) . . . . ?
C73 C56 C69 C59 -27(3) . . . . ?
C59 C58 C69 C57 163.5(13) . . . . ?
C68 C58 C69 C57 169.8(13) . . . . ?
C59 C58 C69 C56 104(8) . . . . ?
C57 C58 C69 C56 -60(7) . . . . ?
C68 C58 C69 C56 110(8) . . . . ?
C59 C58 C69 C55 5.5(11) . . . . ?
C57 C58 C69 C55 -158(2) . . . . ?
C68 C58 C69 C55 11.7(14) . . . . ?
C57 C58 C69 C59 -163.5(13) . . . . ?
C68 C58 C69 C59 6.2(8) . . . . ?
C56 C55 C69 C57 41(4) . . . . ?
C73 C55 C69 C57 51(4) . . . . ?
C70 C55 C69 C57 -133(4) . . . . ?
C60 C55 C69 C57 -130(4) . . . . ?
C54 C55 C69 C57 53(5) . . . . ?
C73 C55 C69 C56 10.0(14) . . . . ?
C70 C55 C69 C56 -174.1(11) . . . . ?
C60 C55 C69 C56 -171.1(11) . . . . ?
C54 C55 C69 C56 12(2) . . . . ?
C56 C55 C69 C58 165.5(19) . . . . ?
C73 C55 C69 C58 175.5(11) . . . . ?
C70 C55 C69 C58 -8.6(14) . . . . ?
C60 C55 C69 C58 -5.6(11) . . . . ?
C54 C55 C69 C58 177.9(10) . . . . ?
C56 C55 C69 C59 169.2(13) . . . . ?
C73 C55 C69 C59 179.2(8) . . . . ?
C70 C55 C69 C59 -4.9(9) . . . . ?
C60 C55 C69 C59 -1.9(5) . . . . ?
C54 C55 C69 C59 -178.4(13) . . . . ?
C67 C60 C70 C45 10(3) . . . . ?
C55 C60 C70 C45 -176.2(17) . . . . ?
C68 C60 C70 C45 24(7) . . . . ?
C67 C60 C70 C55 -174.2(12) . . . . ?
C45 C60 C70 C55 176.2(17) . . . . ?
C68 C60 C70 C55 -159(5) . . . . ?
C45 C60 C70 C67 -10(3) . . . . ?
C55 C60 C70 C67 174.2(12) . . . . ?
C68 C60 C70 C67 15(5) . . . . ?
C67 C60 C70 C52 21(7) . . . . ?
C45 C60 C70 C52 12(5) . . . . ?
C55 C60 C70 C52 -164(6) . . . . ?
C68 C60 C70 C52 36(11) . . . . ?
C67 C60 C70 C59 -17(12) . . . . ?
C45 C60 C70 C59 -27(14) . . . . ?
C55 C60 C70 C59 157(13) . . . . ?
C68 C60 C70 C59 -2(8) . . . . ?
C52 C45 C70 C60 174(2) . . . . ?
C67 C45 C70 C60 -7(2) . . . . ?
Pd3 C45 C70 C60 -14(3) . . . . ?
Pd4 C45 C70 C60 -12(3) . . . . ?
C52 C45 C70 C55 13(6) . . . . ?
C67 C45 C70 C55 -169(7) . . . . ?
C60 C45 C70 C55 -162(8) . . . . ?
Pd3 C45 C70 C55 -175(5) . . . . ?
Pd4 C45 C70 C55 -173(6) . . . . ?
C52 C45 C70 C67 -178.2(8) . . . . ?
C60 C45 C70 C67 7(2) . . . . ?
Pd3 C45 C70 C67 -6.3(15) . . . . ?
Pd4 C45 C70 C67 -4.2(11) . . . . ?
C67 C45 C70 C52 178.2(8) . . . . ?
C60 C45 C70 C52 -174(2) . . . . ?
Pd3 C45 C70 C52 171.9(15) . . . . ?
Pd4 C45 C70 C52 174.0(11) . . . . ?
C52 C45 C70 C59 177.4(7) . . . . ?
C67 C45 C70 C59 -4.4(7) . . . . ?
C60 C45 C70 C59 3.1(17) . . . . ?
Pd3 C45 C70 C59 -10.7(19) . . . . ?
Pd4 C45 C70 C59 -8.6(14) . . . . ?
C56 C55 C70 C60 1(3) . . . . ?
C73 C55 C70 C60 -177.4(17) . . . . ?
C54 C55 C70 C60 -175.2(18) . . . . ?
C69 C55 C70 C60 8(2) . . . . ?
C56 C55 C70 C45 163(6) . . . . ?
C73 C55 C70 C45 -15(7) . . . . ?
C60 C55 C70 C45 162(8) . . . . ?
C54 C55 C70 C45 -13(6) . . . . ?
C69 C55 C70 C45 170(6) . . . . ?
C56 C55 C70 C67 -4(2) . . . . ?
C73 C55 C70 C67 177.5(12) . . . . ?
C60 C55 C70 C67 -5.1(11) . . . . ?
C54 C55 C70 C67 179.7(13) . . . . ?
C69 C55 C70 C67 2.5(16) . . . . ?
C56 C55 C70 C52 174.5(10) . . . . ?
C73 C55 C70 C52 -3.9(17) . . . . ?
C60 C55 C70 C52 174(3) . . . . ?
C54 C55 C70 C52 -1.7(10) . . . . ?
C69 C55 C70 C52 -178.9(8) . . . . ?
C56 C55 C70 C59 -1.6(17) . . . . ?
C73 C55 C70 C59 180.0(10) . . . . ?
C60 C55 C70 C59 -2.6(15) . . . . ?
C54 C55 C70 C59 -177.8(6) . . . . ?
C69 C55 C70 C59 5.0(9) . . . . ?
C59 C67 C70 C60 -3(2) . . . . ?
C68 C67 C70 C60 -8(3) . . . . ?
C45 C67 C70 C60 170(3) . . . . ?
Pd4 C67 C70 C60 174(2) . . . . ?
Pd3 C67 C70 C60 173(2) . . . . ?
C60 C67 C70 C45 -170(3) . . . . ?
C59 C67 C70 C45 -173.2(10) . . . . ?
C68 C67 C70 C45 -178.3(13) . . . . ?
Pd4 C67 C70 C45 4.0(11) . . . . ?
Pd3 C67 C70 C45 3.5(8) . . . . ?
C60 C67 C70 C55 7.1(15) . . . . ?
C59 C67 C70 C55 4.0(15) . . . . ?
C68 C67 C70 C55 -1(2) . . . . ?
C45 C67 C70 C55 177.2(17) . . . . ?
Pd4 C67 C70 C55 -178.8(9) . . . . ?
Pd3 C67 C70 C55 -179.4(10) . . . . ?
C60 C67 C70 C52 -172(3) . . . . ?
C59 C67 C70 C52 -174.7(9) . . . . ?
C68 C67 C70 C52 -179.8(11) . . . . ?
C45 C67 C70 C52 -1.5(6) . . . . ?
Pd4 C67 C70 C52 2.5(14) . . . . ?
Pd3 C67 C70 C52 2.0(12) . . . . ?
C60 C67 C70 C59 3(2) . . . . ?
C68 C67 C70 C59 -5.1(10) . . . . ?
C45 C67 C70 C59 173.2(10) . . . . ?
Pd4 C67 C70 C59 177.2(14) . . . . ?
Pd3 C67 C70 C59 176.6(11) . . . . ?
C45 C52 C70 C60 -15(6) . . . . ?
C53 C52 C70 C60 164(6) . . . . ?
C53 C52 C70 C45 178.9(8) . . . . ?
C45 C52 C70 C55 -177.0(15) . . . . ?
C53 C52 C70 C55 1.8(11) . . . . ?
C45 C52 C70 C67 1.8(8) . . . . ?
C53 C52 C70 C67 -179.4(9) . . . . ?
C45 C52 C70 C59 -5.6(15) . . . . ?
C53 C52 C70 C59 173.3(18) . . . . ?
C53 C54 C72 C73 -178.8(12) . . . . ?
C55 C54 C72 C73 3(3) . . . . ?
C73 C54 C72 C53 178.8(12) . . . . ?
C55 C54 C72 C53 -178(3) . . . . ?
C52 C53 C72 C54 1.1(18) . . . . ?
C54 C53 C72 C73 1.0(10) . . . . ?
C52 C53 C72 C73 2.1(19) . . . . ?
C72 C54 C73 C55 178.6(14) . . . . ?
C55 C54 C73 C72 -178.6(14) . . . . ?
C72 C54 C73 C56 174.4(17) . . . . ?
C55 C54 C73 C56 -4.3(11) . . . . ?
C56 C55 C73 C54 -175.7(11) . . . . ?
C70 C55 C73 C54 3.4(17) . . . . ?
C60 C55 C73 C54 1(2) . . . . ?
C69 C55 C73 C54 178.4(9) . . . . ?
C56 C55 C73 C72 -174.8(14) . . . . ?
C70 C55 C73 C72 4(2) . . . . ?
C60 C55 C73 C72 2(3) . . . . ?
C54 C55 C73 C72 0.9(9) . . . . ?
C69 C55 C73 C72 179.3(11) . . . . ?
C70 C55 C73 C56 179.2(12) . . . . ?
C60 C55 C73 C56 176.8(18) . . . . ?
C54 C55 C73 C56 175.7(11) . . . . ?
C69 C55 C73 C56 -5.9(8) . . . . ?
C53 C72 C73 C54 -1.2(12) . . . . ?
C54 C72 C73 C55 -1.5(15) . . . . ?
C53 C72 C73 C55 -2.7(18) . . . . ?
C54 C72 C73 C56 -18(5) . . . . ?
C53 C72 C73 C56 -19(6) . . . . ?
C69 C56 C73 C54 18(3) . . . . ?
C55 C56 C73 C54 5.4(14) . . . . ?
C69 C56 C73 C55 13.0(18) . . . . ?
C69 C56 C73 C72 32(6) . . . . ?
C55 C56 C73 C72 19(5) . . . . ?
